data_7105891
loop_
_publ_author_name
'Elisabetta Iengo'
'Teresa Gatti'
'Ennio Zangrando'
'Maria Teresa Indelli'
'Franco Scandola'
'Enzo Alessio'

_publ_section_title
;
 Concerted motions in supramolecular systems: metal-mediated assemblies of
 porphyrins that behave like nanometric step-machines
;
_journal_name_full Chem.Commun.
_journal_page_first 1616
_journal_paper_doi 10.1039/c0cc03513k
_journal_volume 47
_journal_year 2011
_chemical_formula_moiety 'C260 H160 Cl8 N36 O8 Ru4 Zn4, C H Cl3'
_chemical_formula_sum 'C261 H161 Cl11 N36 O8 Ru4 Zn4'
_chemical_formula_weight 4984.97
_chemical_name_systematic
;
?
;
_space_group_IT_number 2
_symmetry_cell_setting triclinic
_symmetry_space_group_name_Hall '-P 1'
_symmetry_space_group_name_H-M 'P -1'
_atom_sites_solution_hydrogens geom
_atom_sites_solution_primary direct
_atom_sites_solution_secondary difmap
_audit_creation_method SHELXL-97
_cell_angle_alpha 70.59(2)
_cell_angle_beta 70.86(2)
_cell_angle_gamma 66.84(3)
_cell_formula_units_Z 1
_cell_length_a 20.743(4)
_cell_length_b 20.688(4)
_cell_length_c 21.045(3)
_cell_measurement_temperature 100(2)
_cell_volume 7626(3)
_computing_cell_refinement 'Denzo (Otwinowski & Minor 1997)'
_computing_data_reduction 'Denzo and Scalepack (Otwinowski & Minor 1997)'
_computing_molecular_graphics 'Ortep3/windows (Farrugia,1997)'
_computing_publication_material 'Wingx 1.80.05 (Farrugia, 1999)'
_computing_structure_refinement 'SHELX97 (Sheldrick, 1998)'
_computing_structure_solution 'SHELX97 (Sheldrick, 1998)'
_diffrn_ambient_temperature 100(2)
_diffrn_measured_fraction_theta_full 0.864
_diffrn_measured_fraction_theta_max 0.864
_diffrn_measurement_device_type 'CCD MarResearch'
_diffrn_measurement_method 'CCD rotation images, thick slices'
_diffrn_radiation_monochromator Si111
_diffrn_radiation_source 'Elettra Synchrotron, Trieste (Italy)'
_diffrn_radiation_type synchrotron
_diffrn_radiation_wavelength 1.00000
_diffrn_reflns_av_R_equivalents 0.0350
_diffrn_reflns_av_sigmaI/netI 0.0485
_diffrn_reflns_limit_h_max 18
_diffrn_reflns_limit_h_min -18
_diffrn_reflns_limit_k_max 18
_diffrn_reflns_limit_k_min -16
_diffrn_reflns_limit_l_max 19
_diffrn_reflns_limit_l_min -17
_diffrn_reflns_number 32030
_diffrn_reflns_theta_full 27.11
_diffrn_reflns_theta_max 27.11
_diffrn_reflns_theta_min 1.80
_exptl_absorpt_coefficient_mu 1.563
_exptl_absorpt_correction_T_max 0.8134
_exptl_absorpt_correction_T_min 0.3695
_exptl_absorpt_correction_type refdelf
_exptl_absorpt_process_details
;
Parkin S,Moezzi B & Hope H, (1995) J. Appl. Cryst. 28, 53-56
Quadratic fit to sin(theta)/lambda - 18 parameters
;
_exptl_crystal_density_diffrn 1.085
_exptl_crystal_density_method 'not measured'
_exptl_crystal_F_000 2526
_refine_diff_density_max 0.615
_refine_diff_density_min -0.617
_refine_diff_density_rms 0.085
_refine_ls_extinction_coef 0.0040(3)
_refine_ls_extinction_expression Fc^*^=kFc[1+0.001xFc^2^\l^3^/sin(2\q)]^-1/4^
_refine_ls_extinction_method SHELXL
_refine_ls_goodness_of_fit_ref 1.052
_refine_ls_hydrogen_treatment mixed
_refine_ls_matrix_type full
_refine_ls_number_parameters 1478
_refine_ls_number_reflns 10433
_refine_ls_number_restraints 6
_refine_ls_restrained_S_all 1.052
_refine_ls_R_factor_all 0.0733
_refine_ls_R_factor_gt 0.0670
_refine_ls_shift/su_max 0.008
_refine_ls_shift/su_mean 0.002
_refine_ls_structure_factor_coef Fsqd
_refine_ls_weighting_details 'calc w=1/[\s^2^(Fo^2^)+(0.1725P)^2^+0.0000P] where P=(Fo^2^+2Fc^2^)/3'
_refine_ls_weighting_scheme calc
_refine_ls_wR_factor_gt 0.1920
_refine_ls_wR_factor_ref 0.2035
_reflns_number_gt 8769
_reflns_number_total 10433
_reflns_threshold_expression >2\s(I)
_cod_data_source_file C0CC03513K.TXT
_cod_data_source_block 2
_cod_original_cell_volume 7626(2)
_cod_database_code 7105891

loop_
_symmetry_equiv_pos_as_xyz
'x, y, z'
'-x, -y, -z'

loop_
_atom_site_label
_atom_site_type_symbol
_atom_site_fract_x
_atom_site_fract_y
_atom_site_fract_z
_atom_site_U_iso_or_equiv
_atom_site_adp_type
_atom_site_occupancy
_atom_site_symmetry_multiplicity
_atom_site_calc_flag
_atom_site_refinement_flags
_atom_site_disorder_assembly
_atom_site_disorder_group
Ru1 Ru 0.24162(4) 0.55288(3) -0.03331(3) 0.0878(4) Uani 1 1 d . . .
Ru2 Ru 0.54656(4) 0.73531(3) 0.36194(3) 0.0811(4) Uani 1 1 d . . .
Cl1 Cl 0.17316(14) 0.67817(13) -0.04864(15) 0.1209(9) Uani 1 1 d . . .
Cl2 Cl 0.31002(14) 0.42767(11) -0.01207(12) 0.1078(8) Uani 1 1 d . . .
Cl3 Cl 0.46360(13) 0.85203(10) 0.32838(11) 0.0965(7) Uani 1 1 d . . .
Cl4 Cl 0.62387(13) 0.61621(12) 0.39778(13) 0.1079(8) Uani 1 1 d . . .
C1R C 0.2535(7) 0.5573(7) -0.1245(7) 0.144(4) Uani 1 1 d . . .
O1 O 0.2699(7) 0.5611(7) -0.1839(6) 0.220(5) Uani 1 1 d . . .
C2R C 0.1608(7) 0.5295(6) -0.0164(6) 0.120(3) Uani 1 1 d . . .
O2 O 0.1085(5) 0.5137(5) -0.0037(5) 0.170(3) Uani 1 1 d . . .
C3R C 0.6156(6) 0.7794(5) 0.3434(5) 0.103(3) Uani 1 1 d . . .
O3 O 0.6546(5) 0.8098(5) 0.3322(5) 0.165(3) Uani 1 1 d . . .
C4R C 0.5181(5) 0.7471(5) 0.4514(5) 0.096(3) Uani 1 1 d . . .
O4 O 0.4994(4) 0.7569(5) 0.5062(4) 0.144(3) Uani 1 1 d . . .
Zn1 Zn 0.46628(4) 0.37186(4) 0.30748(4) 0.0629(4) Uani 1 1 d . . .
Zn2 Zn 0.36113(4) 0.88267(4) 0.01038(4) 0.0620(4) Uani 1 1 d . . .
N1 N 0.4288(3) 0.3480(3) 0.2410(3) 0.0630(15) Uani 1 1 d . . .
N2 N 0.4094(3) 0.4797(3) 0.2746(3) 0.0638(15) Uani 1 1 d . . .
N3 N 0.5255(3) 0.4042(3) 0.3448(3) 0.0681(16) Uani 1 1 d . . .
N4 N 0.5435(3) 0.2728(3) 0.3118(3) 0.0626(15) Uani 1 1 d . . .
N5 N 0.3213(3) 0.9905(3) -0.0354(3) 0.0665(15) Uani 1 1 d . . .
N6 N 0.3348(3) 0.8579(3) -0.0631(3) 0.0683(16) Uani 1 1 d . . .
N7 N 0.4306(3) 0.7775(3) 0.0294(3) 0.0591(14) Uani 1 1 d . . .
N8 N 0.4137(3) 0.9096(3) 0.0610(3) 0.0627(15) Uani 1 1 d . . .
C1 C 0.4956(4) 0.2185(4) 0.2576(4) 0.0669(19) Uani 1 1 d . . .
C2 C 0.4415(4) 0.2804(4) 0.2350(4) 0.070(2) Uani 1 1 d . . .
C3 C 0.3885(4) 0.2820(5) 0.2026(4) 0.080(2) Uani 1 1 d . . .
H3 H 0.3842 0.2417 0.1942 0.096 Uiso 1 1 calc R . .
C4 C 0.3469(4) 0.3514(4) 0.1868(4) 0.077(2) Uani 1 1 d . . .
H4 H 0.3088 0.3700 0.1635 0.093 Uiso 1 1 calc R . .
C5 C 0.3714(4) 0.3912(4) 0.2121(3) 0.0648(19) Uani 1 1 d . . .
C6 C 0.3410(4) 0.4674(4) 0.2067(4) 0.072(2) Uani 1 1 d . . .
C7 C 0.3626(4) 0.5077(4) 0.2338(4) 0.0620(18) Uani 1 1 d . . .
C8 C 0.3350(4) 0.5846(4) 0.2231(4) 0.079(2) Uani 1 1 d . . .
H8 H 0.3024 0.6171 0.1948 0.095 Uiso 1 1 calc R . .
C9 C 0.3649(5) 0.6019(4) 0.2618(4) 0.083(2) Uani 1 1 d . . .
H9 H 0.3563 0.6489 0.2665 0.100 Uiso 1 1 calc R . .
C10 C 0.4111(4) 0.5362(4) 0.2935(4) 0.068(2) Uani 1 1 d . . .
C11 C 0.4505(4) 0.5301(4) 0.3406(4) 0.070(2) Uani 1 1 d . . .
C12 C 0.5040(4) 0.4683(4) 0.3640(4) 0.069(2) Uani 1 1 d . . .
C13 C 0.5466(5) 0.4638(4) 0.4059(4) 0.085(2) Uani 1 1 d . . .
H13 H 0.5410 0.5006 0.4266 0.102 Uiso 1 1 calc R . .
C14 C 0.5972(5) 0.3975(5) 0.4117(4) 0.095(3) Uani 1 1 d . . .
H14 H 0.6342 0.3795 0.4363 0.114 Uiso 1 1 calc R . .
C15 C 0.5841(5) 0.3597(4) 0.3737(4) 0.076(2) Uani 1 1 d . . .
C16 C 0.6227(4) 0.2876(4) 0.3680(4) 0.080(2) Uani 1 1 d . . .
C17 C 0.6032(4) 0.2489(4) 0.3376(4) 0.074(2) Uani 1 1 d . . .
C18 C 0.6454(4) 0.1751(4) 0.3317(4) 0.084(2) Uani 1 1 d . . .
H18 H 0.6898 0.1468 0.3448 0.101 Uiso 1 1 calc R . .
C19 C 0.6075(4) 0.1551(4) 0.3031(4) 0.082(2) Uani 1 1 d . . .
H19 H 0.6196 0.1091 0.2944 0.099 Uiso 1 1 calc R . .
C20 C 0.5459(4) 0.2172(4) 0.2889(4) 0.070(2) Uani 1 1 d . . .
C21 C 0.3575(4) 1.0428(4) 0.0329(4) 0.073(2) Uani 1 1 d . . .
C22 C 0.3258(4) 1.0476(4) -0.0189(4) 0.070(2) Uani 1 1 d . . .
C23 C 0.2982(5) 1.1137(4) -0.0666(5) 0.095(2) Uani 1 1 d . . .
H23 H 0.2955 1.1607 -0.0671 0.114 Uiso 1 1 calc R . .
C24 C 0.2763(5) 1.0958(4) -0.1115(4) 0.099(3) Uani 1 1 d . . .
H24 H 0.2546 1.1281 -0.1485 0.118 Uiso 1 1 calc R . .
C25 C 0.2925(4) 1.0190(4) -0.0918(4) 0.0687(19) Uani 1 1 d . . .
C26 C 0.2785(4) 0.9818(4) -0.1261(4) 0.075(2) Uani 1 1 d . . .
C27 C 0.2956(4) 0.9048(5) -0.1096(4) 0.079(2) Uani 1 1 d . . .
C28 C 0.2808(4) 0.8664(4) -0.1462(4) 0.080(2) Uani 1 1 d . . .
H28 H 0.2544 0.8871 -0.1813 0.096 Uiso 1 1 calc R . .
C29 C 0.3120(4) 0.7948(4) -0.1206(4) 0.080(2) Uani 1 1 d . . .
H29 H 0.3116 0.7557 -0.1345 0.096 Uiso 1 1 calc R . .
C30 C 0.3458(4) 0.7896(4) -0.0686(4) 0.070(2) Uani 1 1 d . . .
C31 C 0.3887(4) 0.7256(4) -0.0337(4) 0.0631(18) Uani 1 1 d . . .
C32 C 0.4285(4) 0.7206(4) 0.0116(4) 0.0643(18) Uani 1 1 d . . .
C33 C 0.4713(5) 0.6543(4) 0.0485(4) 0.086(2) Uani 1 1 d . . .
H33 H 0.4781 0.6069 0.0460 0.103 Uiso 1 1 calc R . .
C34 C 0.5003(4) 0.6711(4) 0.0872(4) 0.075(2) Uani 1 1 d . . .
H34 H 0.5319 0.6384 0.1163 0.091 Uiso 1 1 calc R . .
C35 C 0.4737(4) 0.7482(4) 0.0757(4) 0.0644(19) Uani 1 1 d . . .
C36 C 0.4916(4) 0.7880(4) 0.1067(3) 0.0650(19) Uani 1 1 d . . .
C37 C 0.4621(4) 0.8636(4) 0.1004(4) 0.0668(19) Uani 1 1 d . . .
C38 C 0.4792(5) 0.9043(5) 0.1320(4) 0.082(2) Uani 1 1 d . . .
H38 H 0.5133 0.8857 0.1599 0.098 Uiso 1 1 calc R . .
C39 C 0.4385(4) 0.9735(4) 0.1150(4) 0.077(2) Uani 1 1 d . . .
H39 H 0.4361 1.0125 0.1308 0.092 Uiso 1 1 calc R . .
C40 C 0.3998(4) 0.9774(4) 0.0691(4) 0.0651(19) Uani 1 1 d . . .
N9 N 0.0031(4) 0.2481(3) 0.7582(3) 0.0840(19) Uani 1 1 d . . .
H9A H 0.0228 0.2501 0.7139 0.101 Uiso 1 1 calc R . .
N10 N 0.1224(4) 0.2958(3) 0.6593(4) 0.0812(17) Uani 1 1 d . . .
N11 N 0.1101(4) 0.2399(4) 0.5551(4) 0.0910(19) Uani 1 1 d . . .
H11 H 0.0873 0.2421 0.5981 0.109 Uiso 1 1 calc R . .
N12 N -0.0091(4) 0.1925(4) 0.6538(4) 0.094(2) Uani 1 1 d . . .
C41 C -0.0834(5) 0.1924(4) 0.7719(5) 0.082(2) Uani 1 1 d . . .
C42 C -0.0515(5) 0.2210(4) 0.7955(5) 0.081(2) Uani 1 1 d . . .
C43 C -0.0659(5) 0.2288(5) 0.8658(4) 0.095(2) Uani 1 1 d . . .
H43 H -0.1017 0.2144 0.9036 0.114 Uiso 1 1 calc R . .
C44 C -0.0227(5) 0.2583(5) 0.8693(5) 0.089(2) Uani 1 1 d . . .
H44 H -0.0210 0.2692 0.9091 0.107 Uiso 1 1 calc R . .
C45 C 0.0230(5) 0.2716(4) 0.7998(5) 0.081(2) Uani 1 1 d . . .
C46 C 0.0775(5) 0.3017(4) 0.7815(5) 0.081(2) Uani 1 1 d . . .
C47 C 0.1225(5) 0.3136(4) 0.7156(5) 0.082(2) Uani 1 1 d . . .
C48 C 0.1774(5) 0.3444(5) 0.6997(5) 0.099(3) Uani 1 1 d . . .
H48 H 0.1877 0.3626 0.7299 0.119 Uiso 1 1 calc R . .
C49 C 0.2138(5) 0.3429(5) 0.6306(5) 0.102(3) Uani 1 1 d . . .
H49 H 0.2539 0.3591 0.6048 0.122 Uiso 1 1 calc R . .
C50 C 0.1772(5) 0.3114(4) 0.6067(5) 0.082(2) Uani 1 1 d . . .
C51 C 0.1974(5) 0.2973(4) 0.5426(5) 0.086(2) Uani 1 1 d . . .
C52 C 0.1658(5) 0.2649(5) 0.5185(5) 0.087(2) Uani 1 1 d . . .
C53 C 0.1873(6) 0.2519(6) 0.4500(5) 0.117(3) Uani 1 1 d . . .
H53 H 0.2257 0.2634 0.4137 0.140 Uiso 1 1 calc R . .
C54 C 0.1420(6) 0.2198(6) 0.4471(5) 0.118(3) Uani 1 1 d . . .
H54 H 0.1418 0.2063 0.4082 0.142 Uiso 1 1 calc R . .
C55 C 0.0945(6) 0.2106(5) 0.5151(5) 0.092(3) Uani 1 1 d . . .
C56 C 0.0437(6) 0.1798(6) 0.5322(5) 0.101(3) Uani 1 1 d . . .
C57 C -0.0040(5) 0.1709(5) 0.5969(6) 0.105(3) Uani 1 1 d . . .
C58 C -0.0590(7) 0.1398(7) 0.6150(6) 0.137(4) Uani 1 1 d . . .
H58 H -0.0669 0.1180 0.5862 0.165 Uiso 1 1 calc R . .
C59 C -0.1007(6) 0.1457(6) 0.6826(6) 0.124(3) Uani 1 1 d . . .
H59 H -0.1423 0.1316 0.7067 0.149 Uiso 1 1 calc R . .
C60 C -0.0655(5) 0.1781(5) 0.7062(6) 0.097(3) Uani 1 1 d . . .
N1A N 0.4640(4) 0.6889(3) 0.3794(3) 0.0703(17) Uani 1 1 d . . .
C1A C 0.3965(6) 0.7184(5) 0.4109(4) 0.084(2) Uani 1 1 d . . .
H1A H 0.3843 0.7620 0.4243 0.101 Uiso 1 1 calc R . .
C2A C 0.3431(5) 0.6880(5) 0.4249(4) 0.092(2) Uani 1 1 d . . .
H2A H 0.2956 0.7080 0.4499 0.111 Uiso 1 1 calc R . .
C3A C 0.3626(5) 0.6265(5) 0.4004(4) 0.092(2) Uani 1 1 d . . .
H3A H 0.3272 0.6046 0.4081 0.110 Uiso 1 1 calc R . .
C4A C 0.4316(5) 0.5966(4) 0.3655(4) 0.073(2) Uani 1 1 d . . .
C5A C 0.4815(4) 0.6296(4) 0.3560(4) 0.071(2) Uani 1 1 d . . .
H5A H 0.5297 0.6099 0.3321 0.085 Uiso 1 1 calc R . .
N1B N 0.3391(4) 0.5789(3) -0.0545(3) 0.0730(16) Uani 1 1 d . . .
C1B C 0.4029(6) 0.5411(4) -0.0863(4) 0.087(3) Uani 1 1 d . . .
H1B H 0.4055 0.4998 -0.0987 0.105 Uiso 1 1 calc R . .
C2B C 0.4657(5) 0.5575(5) -0.1027(4) 0.091(2) Uani 1 1 d . . .
H2B H 0.5100 0.5291 -0.1260 0.109 Uiso 1 1 calc R . .
C3B C 0.4611(5) 0.6167(5) -0.0837(4) 0.087(2) Uani 1 1 d . . .
H3B H 0.5034 0.6293 -0.0939 0.104 Uiso 1 1 calc R . .
C4B C 0.3960(5) 0.6589(4) -0.0499(4) 0.070(2) Uani 1 1 d . . .
C5B C 0.3377(5) 0.6358(4) -0.0364(4) 0.070(2) Uani 1 1 d . . .
H5B H 0.2928 0.6625 -0.0123 0.084 Uiso 1 1 calc R . .
N1C N 0.2300(4) 0.5483(3) 0.0724(3) 0.0736(16) Uani 1 1 d . . .
C1C C 0.1647(5) 0.5811(5) 0.1114(5) 0.093(2) Uani 1 1 d . . .
H1C H 0.1245 0.6049 0.0906 0.111 Uiso 1 1 calc R . .
C2C C 0.1554(5) 0.5809(5) 0.1759(6) 0.110(3) Uani 1 1 d . . .
H2C H 0.1098 0.6066 0.2000 0.132 Uiso 1 1 calc R . .
C3C C 0.2123(5) 0.5431(5) 0.2099(5) 0.095(3) Uani 1 1 d . . .
H3C H 0.2050 0.5413 0.2573 0.114 Uiso 1 1 calc R . .
C4C C 0.2800(4) 0.5078(4) 0.1726(4) 0.072(2) Uani 1 1 d . . .
C5C C 0.2834(5) 0.5130(4) 0.1038(4) 0.073(2) Uani 1 1 d . . .
H5C H 0.3283 0.4888 0.0775 0.088 Uiso 1 1 calc R . .
N1D N 0.5776(4) 0.7210(3) 0.2580(3) 0.0761(17) Uani 1 1 d . . .
C1D C 0.6438(6) 0.6840(5) 0.2303(6) 0.098(3) Uani 1 1 d . . .
H1D H 0.6783 0.6616 0.2581 0.118 Uiso 1 1 calc R . .
C2D C 0.6652(5) 0.6763(5) 0.1629(5) 0.105(3) Uani 1 1 d . . .
H2D H 0.7131 0.6491 0.1450 0.126 Uiso 1 1 calc R . .
C3D C 0.6151(5) 0.7094(5) 0.1220(4) 0.087(2) Uani 1 1 d . . .
H3D H 0.6284 0.7051 0.0755 0.104 Uiso 1 1 calc R . .
C4D C 0.5465(4) 0.7482(4) 0.1490(4) 0.072(2) Uani 1 1 d . . .
C5D C 0.5299(4) 0.7506(4) 0.2183(4) 0.075(2) Uani 1 1 d . . .
H5D H 0.4816 0.7747 0.2383 0.090 Uiso 1 1 calc R . .
N1E N 0.3819(3) 0.3481(4) 0.3953(3) 0.0706(15) Uani 1 1 d . . .
C1E C 0.3240(6) 0.3993(5) 0.4173(5) 0.090(2) Uani 1 1 d . . .
H1E H 0.3238 0.4480 0.3994 0.108 Uiso 1 1 calc R . .
C2E C 0.2630(6) 0.3864(5) 0.4652(5) 0.106(3) Uani 1 1 d . . .
H2E H 0.2226 0.4256 0.4787 0.127 Uiso 1 1 calc R . .
C3E C 0.2615(5) 0.3149(5) 0.4935(4) 0.083(2) Uani 1 1 d . . .
C4E C 0.3251(5) 0.2607(5) 0.4694(4) 0.085(2) Uani 1 1 d . . .
H4E H 0.3279 0.2112 0.4860 0.102 Uiso 1 1 calc R . .
C5E C 0.3814(5) 0.2795(5) 0.4229(4) 0.077(2) Uani 1 1 d . . .
H5E H 0.4233 0.2418 0.4088 0.093 Uiso 1 1 calc R . .
C1F C 0.0893(5) 0.3246(5) 0.8375(4) 0.092(2) Uani 1 1 d . . .
C2F C 0.1298(7) 0.2773(7) 0.8827(7) 0.142(4) Uani 1 1 d . . .
H2F H 0.1502 0.2282 0.8799 0.170 Uiso 1 1 calc R . .
C3F C 0.1431(8) 0.2964(9) 0.9323(7) 0.171(6) Uani 1 1 d . . .
H3F H 0.1733 0.2614 0.9618 0.205 Uiso 1 1 calc R . .
C4F C 0.1133(9) 0.3645(12) 0.9388(7) 0.161(5) Uani 1 1 d . . .
H4F H 0.1206 0.3784 0.9740 0.193 Uiso 1 1 calc R . .
C5F C 0.0739(10) 0.4118(9) 0.8961(10) 0.188(6) Uani 1 1 d . . .
H5F H 0.0543 0.4607 0.8999 0.225 Uiso 1 1 calc R . .
C6F C 0.0591(8) 0.3940(7) 0.8451(8) 0.157(5) Uani 1 1 d . . .
H6F H 0.0286 0.4297 0.8161 0.189 Uiso 1 1 calc R . .
C1G C 0.6864(5) 0.2504(5) 0.3983(5) 0.098(3) Uani 1 1 d . . .
C2G C 0.6887(6) 0.1912(6) 0.4523(6) 0.110(3) Uani 1 1 d . . .
H2G H 0.6483 0.1744 0.4706 0.132 Uiso 1 1 calc R . .
C3G C 0.7507(9) 0.1534(7) 0.4823(7) 0.155(5) Uani 1 1 d . . .
H3G H 0.7528 0.1115 0.5193 0.186 Uiso 1 1 calc R . .
C4G C 0.8084(9) 0.1826(9) 0.4531(9) 0.155(5) Uani 1 1 d . . .
H4G H 0.8509 0.1586 0.4705 0.186 Uiso 1 1 calc R . .
C5G C 0.8056(7) 0.2408(10) 0.4038(11) 0.170(5) Uani 1 1 d . . .
H5G H 0.8448 0.2593 0.3885 0.204 Uiso 1 1 calc R . .
C6G C 0.7444(6) 0.2792(6) 0.3708(7) 0.130(3) Uani 1 1 d . . .
H6G H 0.7436 0.3207 0.3335 0.156 Uiso 1 1 calc R . .
C1H C 0.5025(4) 0.1478(4) 0.2464(4) 0.075(2) Uani 1 1 d . . .
C2H C 0.5173(4) 0.1383(4) 0.1796(4) 0.080(2) Uani 1 1 d . . .
H2H H 0.5227 0.1769 0.1403 0.096 Uiso 1 1 calc R . .
C3H C 0.5242(5) 0.0706(5) 0.1716(5) 0.094(2) Uani 1 1 d . . .
H3H H 0.5334 0.0636 0.1267 0.113 Uiso 1 1 calc R . .
C4H C 0.5178(5) 0.0159(5) 0.2275(7) 0.107(3) Uani 1 1 d . . .
H4H H 0.5241 -0.0297 0.2209 0.128 Uiso 1 1 calc R . .
C5H C 0.5027(6) 0.0236(5) 0.2926(6) 0.122(3) Uani 1 1 d . . .
H5H H 0.4983 -0.0161 0.3309 0.147 Uiso 1 1 calc R . .
C6H C 0.4936(5) 0.0898(5) 0.3032(5) 0.104(3) Uani 1 1 d . . .
H6H H 0.4813 0.0959 0.3490 0.125 Uiso 1 1 calc R . .
N1I N 0.2693(3) 0.8630(4) 0.0892(3) 0.0696(15) Uani 1 1 d . . .
C1I C 0.2055(7) 0.9093(6) 0.0917(6) 0.128(4) Uani 1 1 d . . .
H1I H 0.2005 0.9562 0.0620 0.154 Uiso 1 1 calc R . .
C2I C 0.1421(7) 0.8942(7) 0.1364(7) 0.144(4) Uani 1 1 d . . .
H2I H 0.0965 0.9303 0.1349 0.173 Uiso 1 1 calc R . .
C3I C 0.1460(6) 0.8290(5) 0.1809(5) 0.088(3) Uani 1 1 d . . .
C4I C 0.2150(8) 0.7835(6) 0.1772(6) 0.136(4) Uani 1 1 d . . .
H4I H 0.2231 0.7367 0.2075 0.163 Uiso 1 1 calc R . .
C5I C 0.2729(6) 0.8017(6) 0.1321(6) 0.124(3) Uani 1 1 d . . .
H5I H 0.3191 0.7665 0.1325 0.149 Uiso 1 1 calc R . .
C1J C 0.2405(6) 1.0240(4) -0.1838(6) 0.095(3) Uani 1 1 d . . .
C2J C 0.1647(7) 1.0420(7) -0.1693(7) 0.157(5) Uani 1 1 d . . .
H2J H 0.1372 1.0289 -0.1240 0.189 Uiso 1 1 calc R . .
C3J C 0.1307(11) 1.0826(10) -0.2290(12) 0.188(7) Uani 1 1 d . . .
H3J H 0.0801 1.0947 -0.2222 0.226 Uiso 1 1 calc R . .
C4J C 0.1662(14) 1.1008(8) -0.2866(12) 0.180(8) Uani 1 1 d . . .
H4J H 0.1411 1.1284 -0.3224 0.216 Uiso 1 1 calc R . .
C5J C 0.2415(12) 1.0840(8) -0.3042(7) 0.164(5) Uani 1 1 d . . .
H5J H 0.2663 1.0999 -0.3500 0.197 Uiso 1 1 calc R . .
C6J C 0.2807(8) 1.0401(6) -0.2480(7) 0.133(4) Uani 1 1 d . . .
H6J H 0.3318 1.0243 -0.2570 0.160 Uiso 1 1 calc R . .
C1L C 0.3432(5) 1.1115(4) 0.0510(4) 0.072(2) Uani 1 1 d . . .
C2L C 0.2748(6) 1.1522(5) 0.0726(5) 0.099(3) Uani 1 1 d . . .
H2L H 0.2359 1.1354 0.0794 0.118 Uiso 1 1 calc R . .
C3L C 0.2614(6) 1.2194(6) 0.0849(6) 0.124(3) Uani 1 1 d . . .
H3L H 0.2131 1.2496 0.0967 0.149 Uiso 1 1 calc R . .
C4L C 0.3150(9) 1.2415(5) 0.0805(5) 0.110(3) Uani 1 1 d . . .
H4L H 0.3045 1.2855 0.0926 0.132 Uiso 1 1 calc R . .
C5L C 0.3838(7) 1.2028(6) 0.0592(4) 0.097(3) Uani 1 1 d . . .
H5L H 0.4220 1.2197 0.0545 0.116 Uiso 1 1 calc R . .
C6L C 0.3981(5) 1.1366(5) 0.0440(4) 0.087(2) Uani 1 1 d . . .
H6L H 0.4466 1.1088 0.0286 0.104 Uiso 1 1 calc R . .
C1M C 0.0398(6) 0.1428(9) 0.4817(6) 0.123(4) Uani 1 1 d . . .
C2M C 0.0113(7) 0.1863(10) 0.4264(9) 0.179(6) Uani 1 1 d . . .
H2M H -0.0063 0.2374 0.4198 0.215 Uiso 1 1 calc R . .
C3M C 0.0085(8) 0.1502(11) 0.3755(7) 0.170(5) Uani 1 1 d . . .
H3M H -0.0121 0.1766 0.3364 0.203 Uiso 1 1 calc R . .
C4M C 0.0369(11) 0.0796(13) 0.3902(11) 0.191(6) Uani 1 1 d U . .
H4M H 0.0321 0.0570 0.3602 0.229 Uiso 1 1 calc R . .
C5M C 0.0734(12) 0.0305(12) 0.4423(11) 0.229(8) Uani 1 1 d . . .
H5M H 0.0965 -0.0198 0.4454 0.274 Uiso 1 1 calc R . .
C6M C 0.0701(11) 0.0688(11) 0.4897(9) 0.208(8) Uani 1 1 d . . .
H6M H 0.0900 0.0415 0.5290 0.249 Uiso 1 1 calc R . .
C1S C 0.2861(11) 0.8994(14) 0.2741(10) 0.113(6) Uani 0.50 1 d P . .
H1S H 0.3307 0.9085 0.2720 0.136 Uiso 0.50 1 calc PR . .
Cl1S Cl 0.2478(7) 0.9668(8) 0.2206(6) 0.263(5) Uani 0.50 1 d P . .
Cl2S Cl 0.2431(8) 0.8969(10) 0.3507(8) 0.317(7) Uani 0.50 1 d P . .
Cl3S Cl 0.3130(6) 0.8286(8) 0.2545(7) 0.248(5) Uani 0.50 1 d P . .

loop_
_atom_site_aniso_label
_atom_site_aniso_U_11
_atom_site_aniso_U_22
_atom_site_aniso_U_33
_atom_site_aniso_U_23
_atom_site_aniso_U_13
_atom_site_aniso_U_12
Ru1 0.1138(6) 0.0717(5) 0.1014(6) -0.0257(4) -0.0475(5) -0.0302(4)
Ru2 0.1127(6) 0.0670(5) 0.0889(5) -0.0095(3) -0.0432(4) -0.0451(4)
Cl1 0.1294(19) 0.0840(15) 0.159(2) -0.0152(14) -0.0796(18) -0.0162(13)
Cl2 0.145(2) 0.0683(13) 0.1218(17) -0.0380(12) -0.0271(15) -0.0362(13)
Cl3 0.1352(18) 0.0632(12) 0.1044(14) -0.0202(11) -0.0366(13) -0.0371(12)
Cl4 0.1260(19) 0.0828(15) 0.1381(19) 0.0075(13) -0.0748(16) -0.0480(13)
C1R 0.193(12) 0.157(10) 0.116(8) -0.050(7) -0.078(8) -0.041(8)
O1 0.268(12) 0.268(13) 0.151(8) -0.053(8) -0.094(8) -0.074(10)
C2R 0.124(9) 0.137(9) 0.141(8) -0.062(7) -0.052(7) -0.042(7)
O2 0.153(7) 0.188(9) 0.218(9) -0.080(7) -0.053(7) -0.069(6)
C3R 0.130(8) 0.087(6) 0.124(7) -0.017(5) -0.047(6) -0.059(6)
O3 0.174(8) 0.137(7) 0.234(9) -0.028(6) -0.073(7) -0.093(6)
C4R 0.138(8) 0.105(7) 0.077(6) -0.030(5) -0.022(5) -0.065(6)
O4 0.174(7) 0.190(8) 0.109(5) -0.044(5) -0.039(5) -0.085(6)
Zn1 0.0749(7) 0.0546(6) 0.0675(6) -0.0150(4) -0.0144(5) -0.0298(5)
Zn2 0.0705(6) 0.0507(6) 0.0642(6) -0.0164(4) -0.0100(5) -0.0206(4)
N1 0.080(4) 0.049(4) 0.072(4) -0.015(3) -0.019(3) -0.030(3)
N2 0.077(4) 0.053(4) 0.072(4) -0.015(3) -0.018(4) -0.031(3)
N3 0.073(4) 0.065(4) 0.074(4) -0.015(3) -0.014(4) -0.033(3)
N4 0.070(4) 0.055(4) 0.075(4) -0.023(3) -0.018(3) -0.025(3)
N5 0.078(4) 0.055(4) 0.069(4) -0.014(3) -0.018(3) -0.021(3)
N6 0.087(4) 0.055(4) 0.067(4) -0.016(3) -0.023(4) -0.020(3)
N7 0.065(4) 0.045(4) 0.070(4) -0.019(3) -0.016(3) -0.014(3)
N8 0.062(4) 0.056(4) 0.070(4) -0.025(3) -0.001(3) -0.021(3)
C1 0.079(5) 0.060(6) 0.070(4) -0.018(4) -0.012(4) -0.033(5)
C2 0.088(6) 0.058(6) 0.070(4) -0.012(4) -0.023(4) -0.028(5)
C3 0.089(6) 0.076(7) 0.091(5) -0.018(4) -0.025(5) -0.039(5)
C4 0.081(5) 0.066(6) 0.100(5) -0.021(4) -0.031(5) -0.028(5)
C5 0.078(5) 0.055(5) 0.067(4) -0.017(4) -0.012(4) -0.029(5)
C6 0.081(6) 0.069(6) 0.069(4) -0.019(4) -0.016(4) -0.026(5)
C7 0.069(5) 0.058(6) 0.066(4) -0.016(4) -0.016(4) -0.025(4)
C8 0.096(6) 0.059(6) 0.090(5) -0.014(4) -0.034(5) -0.025(4)
C9 0.114(6) 0.048(5) 0.093(5) -0.017(4) -0.033(5) -0.024(5)
C10 0.085(5) 0.047(5) 0.077(5) -0.011(4) -0.017(5) -0.032(4)
C11 0.083(5) 0.062(6) 0.080(5) -0.019(4) -0.023(5) -0.035(5)
C12 0.080(5) 0.062(6) 0.081(5) -0.019(4) -0.027(5) -0.031(5)
C13 0.112(6) 0.054(6) 0.103(6) -0.020(4) -0.043(5) -0.024(5)
C14 0.120(7) 0.089(7) 0.107(6) -0.016(5) -0.057(6) -0.043(6)
C15 0.088(6) 0.062(6) 0.082(5) -0.013(4) -0.028(5) -0.026(5)
C16 0.088(6) 0.073(6) 0.087(5) -0.021(4) -0.025(5) -0.030(5)
C17 0.083(6) 0.067(6) 0.082(5) -0.025(4) -0.019(5) -0.026(5)
C18 0.091(6) 0.071(6) 0.095(5) -0.032(4) -0.030(5) -0.014(5)
C19 0.097(6) 0.064(5) 0.088(5) -0.022(4) -0.024(5) -0.023(5)
C20 0.070(6) 0.069(6) 0.071(4) -0.014(4) -0.011(4) -0.028(5)
C21 0.085(5) 0.067(6) 0.073(5) -0.023(4) -0.012(5) -0.030(5)
C22 0.091(5) 0.043(5) 0.072(5) -0.015(4) -0.022(4) -0.014(4)
C23 0.123(7) 0.057(6) 0.108(6) -0.019(5) -0.037(6) -0.023(5)
C24 0.146(8) 0.058(6) 0.098(6) -0.009(5) -0.058(6) -0.021(5)
C25 0.076(5) 0.056(6) 0.078(5) -0.021(4) -0.018(4) -0.019(4)
C26 0.099(6) 0.055(6) 0.068(5) -0.014(4) -0.028(4) -0.014(4)
C27 0.095(6) 0.071(7) 0.072(5) -0.027(5) -0.023(5) -0.015(5)
C28 0.097(6) 0.070(6) 0.084(5) -0.020(5) -0.032(5) -0.026(5)
C29 0.092(6) 0.070(7) 0.088(5) -0.024(4) -0.028(5) -0.025(5)
C30 0.088(5) 0.057(6) 0.069(5) -0.024(4) -0.016(5) -0.023(4)
C31 0.075(5) 0.048(5) 0.068(4) -0.019(4) -0.012(4) -0.019(4)
C32 0.072(5) 0.049(5) 0.069(4) -0.016(4) -0.016(4) -0.014(4)
C33 0.106(6) 0.047(5) 0.094(5) -0.019(4) -0.023(5) -0.011(5)
C34 0.082(5) 0.064(6) 0.090(5) -0.023(4) -0.029(4) -0.020(4)
C35 0.072(5) 0.060(6) 0.061(4) -0.016(4) -0.006(4) -0.026(4)
C36 0.067(5) 0.061(6) 0.061(4) -0.011(4) -0.013(4) -0.019(4)
C37 0.078(5) 0.056(6) 0.071(4) -0.013(4) -0.023(4) -0.022(4)
C38 0.100(6) 0.077(7) 0.083(5) -0.009(4) -0.031(5) -0.041(5)
C39 0.101(6) 0.051(6) 0.081(5) -0.011(4) -0.026(5) -0.026(5)
C40 0.074(5) 0.059(6) 0.067(4) -0.015(4) -0.014(4) -0.027(4)
N9 0.094(6) 0.084(4) 0.073(4) -0.028(4) -0.011(4) -0.026(4)
N10 0.087(5) 0.088(5) 0.070(4) -0.029(4) -0.002(4) -0.033(4)
N11 0.091(6) 0.107(5) 0.073(4) -0.025(4) -0.004(5) -0.039(4)
N12 0.095(6) 0.110(5) 0.095(5) -0.038(4) -0.012(5) -0.047(4)
C41 0.065(6) 0.095(6) 0.080(6) -0.021(5) 0.021(5) -0.049(5)
C42 0.063(6) 0.082(5) 0.099(7) -0.022(5) 0.006(6) -0.042(5)
C43 0.094(7) 0.098(6) 0.081(7) -0.027(5) -0.003(5) -0.028(5)
C44 0.079(6) 0.096(6) 0.100(8) -0.036(5) -0.005(6) -0.036(5)
C45 0.076(7) 0.075(5) 0.081(6) -0.017(4) -0.006(6) -0.024(5)
C46 0.074(7) 0.078(5) 0.095(7) -0.029(5) -0.011(6) -0.026(5)
C47 0.061(6) 0.082(6) 0.097(8) -0.027(5) 0.006(6) -0.031(4)
C48 0.095(7) 0.113(7) 0.097(7) -0.036(5) 0.001(6) -0.050(6)
C49 0.095(7) 0.101(7) 0.122(8) -0.038(6) -0.011(6) -0.046(5)
C50 0.084(7) 0.087(6) 0.073(6) -0.017(5) -0.005(6) -0.039(5)
C51 0.080(7) 0.087(6) 0.089(7) -0.015(5) -0.007(6) -0.040(5)
C52 0.079(7) 0.105(6) 0.078(6) -0.018(5) 0.006(6) -0.052(5)
C53 0.100(7) 0.172(10) 0.096(8) -0.039(6) 0.014(6) -0.083(7)
C54 0.117(8) 0.161(10) 0.097(8) -0.043(6) -0.006(7) -0.071(7)
C55 0.083(8) 0.128(7) 0.079(7) -0.027(5) 0.008(7) -0.067(6)
C56 0.079(8) 0.153(9) 0.079(7) -0.040(6) 0.019(7) -0.065(7)
C57 0.060(7) 0.132(8) 0.145(11) -0.034(7) -0.003(8) -0.069(6)
C58 0.129(10) 0.200(12) 0.097(8) -0.063(7) -0.004(7) -0.062(9)
C59 0.108(8) 0.166(10) 0.130(9) -0.049(7) 0.006(7) -0.092(7)
C60 0.073(7) 0.117(7) 0.103(7) -0.023(6) 0.006(7) -0.056(5)
N1A 0.101(6) 0.057(4) 0.078(4) -0.013(3) -0.034(4) -0.041(4)
C1A 0.096(7) 0.082(6) 0.094(6) -0.030(5) -0.026(6) -0.039(6)
C2A 0.107(7) 0.084(6) 0.098(6) -0.041(5) -0.018(5) -0.030(5)
C3A 0.106(8) 0.088(6) 0.102(6) -0.020(5) -0.025(6) -0.053(6)
C4A 0.072(6) 0.073(5) 0.080(5) -0.027(4) -0.014(5) -0.024(5)
C5A 0.087(6) 0.062(5) 0.076(5) -0.009(4) -0.028(4) -0.034(4)
N1B 0.104(6) 0.047(4) 0.081(4) -0.022(3) -0.025(4) -0.027(4)
C1B 0.125(8) 0.054(5) 0.087(5) -0.032(4) -0.025(6) -0.019(6)
C2B 0.090(7) 0.082(7) 0.101(6) -0.034(5) 0.001(5) -0.036(5)
C3B 0.099(7) 0.073(6) 0.091(5) -0.018(5) -0.011(5) -0.041(5)
C4B 0.072(6) 0.068(5) 0.061(4) -0.018(4) -0.007(4) -0.017(5)
C5B 0.077(6) 0.065(5) 0.069(5) -0.023(4) -0.012(4) -0.022(4)
N1C 0.086(5) 0.060(4) 0.085(4) -0.026(3) -0.031(5) -0.018(3)
C1C 0.103(8) 0.090(6) 0.089(6) -0.026(5) -0.035(6) -0.020(5)
C2C 0.090(7) 0.112(7) 0.126(9) -0.051(6) -0.027(6) -0.008(6)
C3C 0.091(7) 0.114(7) 0.090(6) -0.046(5) -0.017(6) -0.030(6)
C4C 0.076(6) 0.062(5) 0.083(6) -0.024(4) -0.015(5) -0.025(4)
C5C 0.089(6) 0.060(5) 0.077(6) -0.021(4) -0.027(5) -0.020(4)
N1D 0.086(5) 0.058(4) 0.091(4) -0.008(3) -0.040(5) -0.020(4)
C1D 0.088(7) 0.082(6) 0.134(9) -0.018(6) -0.053(6) -0.019(6)
C2D 0.090(7) 0.107(7) 0.109(7) -0.041(6) -0.025(6) -0.009(5)
C3D 0.081(6) 0.089(6) 0.093(6) -0.023(5) -0.024(6) -0.025(5)
C4D 0.075(6) 0.062(5) 0.080(6) -0.019(4) -0.016(5) -0.022(5)
C5D 0.086(6) 0.059(5) 0.087(6) -0.019(4) -0.022(5) -0.025(4)
N1E 0.080(5) 0.065(5) 0.069(4) -0.020(4) -0.006(3) -0.031(4)
C1E 0.090(7) 0.073(6) 0.096(6) -0.020(5) 0.012(6) -0.042(6)
C2E 0.114(9) 0.080(7) 0.111(7) -0.024(5) -0.008(7) -0.032(5)
C3E 0.096(7) 0.080(6) 0.081(5) -0.017(5) -0.012(6) -0.043(6)
C4E 0.089(7) 0.077(6) 0.084(5) -0.010(5) -0.001(5) -0.042(6)
C5E 0.081(6) 0.067(6) 0.079(5) -0.015(4) -0.008(5) -0.029(4)
C1F 0.092(6) 0.093(7) 0.086(6) -0.030(5) 0.004(5) -0.038(5)
C2F 0.157(10) 0.119(9) 0.154(10) -0.050(8) -0.070(9) -0.005(8)
C3F 0.213(14) 0.161(13) 0.167(12) -0.072(10) -0.100(11) -0.014(11)
C4F 0.172(13) 0.238(19) 0.121(10) -0.083(12) -0.017(9) -0.093(13)
C5F 0.255(18) 0.146(13) 0.215(15) -0.096(12) -0.096(14) -0.038(12)
C6F 0.194(12) 0.105(10) 0.190(12) -0.054(8) -0.084(10) -0.016(8)
C1G 0.107(8) 0.070(6) 0.123(7) -0.038(6) -0.041(7) -0.010(6)
C2G 0.119(8) 0.098(8) 0.120(7) -0.038(7) -0.055(7) -0.009(6)
C3G 0.198(14) 0.116(9) 0.142(10) -0.058(8) -0.072(11) 0.010(10)
C4G 0.164(14) 0.138(12) 0.190(14) -0.024(10) -0.084(12) -0.052(11)
C5G 0.124(11) 0.167(14) 0.251(18) -0.080(13) -0.069(12) -0.032(10)
C6G 0.107(8) 0.119(8) 0.179(10) -0.039(7) -0.049(8) -0.033(7)
C1H 0.080(5) 0.068(6) 0.089(6) -0.023(5) -0.022(4) -0.029(4)
C2H 0.080(5) 0.075(6) 0.097(6) -0.032(4) -0.008(4) -0.035(4)
C3H 0.095(6) 0.088(7) 0.114(7) -0.049(7) -0.008(5) -0.036(5)
C4H 0.131(8) 0.072(7) 0.135(9) -0.039(7) -0.040(7) -0.030(5)
C5H 0.194(11) 0.069(7) 0.125(9) 0.011(6) -0.067(7) -0.066(6)
C6H 0.159(9) 0.068(6) 0.097(6) -0.009(5) -0.041(6) -0.046(5)
N1I 0.068(5) 0.053(4) 0.076(4) -0.006(4) -0.006(3) -0.024(4)
C1I 0.099(9) 0.091(7) 0.139(9) 0.010(6) -0.013(8) -0.015(8)
C2I 0.090(9) 0.106(9) 0.169(10) 0.011(8) -0.008(9) -0.017(6)
C3I 0.092(8) 0.076(6) 0.098(7) -0.034(6) -0.013(6) -0.026(6)
C4I 0.105(9) 0.087(7) 0.144(9) 0.009(6) 0.023(8) -0.031(8)
C5I 0.081(8) 0.092(8) 0.140(8) 0.005(7) 0.004(7) -0.016(6)
C1J 0.124(9) 0.067(5) 0.103(8) -0.021(5) -0.041(7) -0.025(6)
C2J 0.123(10) 0.160(11) 0.156(10) -0.044(9) -0.055(9) 0.013(8)
C3J 0.155(15) 0.165(14) 0.222(17) -0.008(13) -0.108(16) -0.005(11)
C4J 0.23(2) 0.114(10) 0.189(17) 0.036(11) -0.113(19) -0.056(12)
C5J 0.241(18) 0.172(13) 0.120(10) -0.007(9) -0.047(13) -0.126(13)
C6J 0.186(12) 0.133(9) 0.112(9) 0.012(7) -0.071(10) -0.087(8)
C1L 0.086(6) 0.057(5) 0.081(5) -0.024(4) -0.016(5) -0.026(5)
C2L 0.118(8) 0.069(6) 0.122(7) -0.042(5) -0.037(6) -0.020(6)
C3L 0.123(9) 0.099(8) 0.164(10) -0.064(7) -0.053(8) -0.007(7)
C4L 0.165(11) 0.073(6) 0.104(7) -0.031(5) -0.041(7) -0.032(8)
C5L 0.130(9) 0.084(7) 0.085(6) -0.011(5) -0.022(6) -0.053(7)
C6L 0.111(7) 0.069(6) 0.077(5) -0.018(4) -0.006(5) -0.037(5)
C1M 0.099(8) 0.191(13) 0.100(8) -0.053(9) 0.012(7) -0.079(8)
C2M 0.135(11) 0.245(18) 0.182(14) -0.096(14) -0.034(10) -0.052(11)
C3M 0.155(12) 0.232(18) 0.143(10) -0.060(12) -0.032(9) -0.072(12)
C4M 0.193(10) 0.217(11) 0.200(10) -0.069(9) -0.042(8) -0.090(8)
C5M 0.29(2) 0.206(19) 0.221(17) -0.102(16) -0.027(17) -0.091(17)
C6M 0.32(2) 0.184(17) 0.175(13) -0.082(13) -0.052(14) -0.105(16)
C1S 0.105(14) 0.16(2) 0.093(13) -0.050(14) -0.028(12) -0.037(13)
Cl1S 0.236(11) 0.321(16) 0.233(10) -0.035(10) -0.027(9) -0.137(11)
Cl2S 0.284(14) 0.41(2) 0.277(14) -0.114(14) -0.124(12) -0.048(14)
Cl3S 0.203(9) 0.296(15) 0.258(11) -0.047(10) -0.070(8) -0.093(10)

loop_
_atom_type_symbol
_atom_type_description
_atom_type_scat_dispersion_real
_atom_type_scat_dispersion_imag
_atom_type_scat_source
C C 0.0074 0.0035 'International Tables Vol C Tables 4.2.6.8 and 6.1.1.4'
H H 0.0000 0.0000 'International Tables Vol C Tables 4.2.6.8 and 6.1.1.4'
N N 0.0136 0.0070 'International Tables Vol C Tables 4.2.6.8 and 6.1.1.4'
O O 0.0227 0.0128 'International Tables Vol C Tables 4.2.6.8 and 6.1.1.4'
Cl Cl 0.2413 0.3112 'International Tables Vol C Tables 4.2.6.8 and 6.1.1.4'
Zn Zn -0.3198 2.5638 'International Tables Vol C Tables 4.2.6.8 and 6.1.1.4'
Ru Ru -0.5010 1.5477 'International Tables Vol C Tables 4.2.6.8 and 6.1.1.4'

loop_
_geom_angle_atom_site_label_1
_geom_angle_atom_site_label_2
_geom_angle_atom_site_label_3
_geom_angle
_geom_angle_site_symmetry_1
_geom_angle_site_symmetry_3
_geom_angle_publ_flag
C2R Ru1 C1R 87.4(5) . . ?
C2R Ru1 N1C 93.9(4) . . ?
C1R Ru1 N1C 178.7(4) . . ?
C2R Ru1 N1B 178.8(4) . . ?
C1R Ru1 N1B 92.0(4) . . ?
N1C Ru1 N1B 86.7(2) . . ?
C2R Ru1 Cl2 89.8(3) . . ?
C1R Ru1 Cl2 91.8(4) . . ?
N1C Ru1 Cl2 88.19(18) . . ?
N1B Ru1 Cl2 89.22(18) . . ?
C2R Ru1 Cl1 90.7(3) . . ?
C1R Ru1 Cl1 91.2(4) . . ?
N1C Ru1 Cl1 88.84(18) . . ?
N1B Ru1 Cl1 90.24(18) . . ?
Cl2 Ru1 Cl1 177.01(8) . . ?
C4R Ru2 C3R 88.9(4) . . ?
C4R Ru2 N1A 92.5(3) . . ?
C3R Ru2 N1A 177.0(3) . . ?
C4R Ru2 N1D 178.8(3) . . ?
C3R Ru2 N1D 92.3(3) . . ?
N1A Ru2 N1D 86.3(2) . . ?
C4R Ru2 Cl4 90.5(3) . . ?
C3R Ru2 Cl4 94.7(3) . . ?
N1A Ru2 Cl4 87.98(19) . . ?
N1D Ru2 Cl4 89.70(19) . . ?
C4R Ru2 Cl3 89.0(3) . . ?
C3R Ru2 Cl3 88.5(3) . . ?
N1A Ru2 Cl3 88.88(19) . . ?
N1D Ru2 Cl3 90.74(19) . . ?
Cl4 Ru2 Cl3 176.80(7) . . ?
O1 C1R Ru1 170.9(12) . . ?
O2 C2R Ru1 178.4(11) . . ?
O3 C3R Ru2 176.1(9) . . ?
O4 C4R Ru2 177.6(9) . . ?
N4 Zn1 N3 89.5(2) . . ?
N4 Zn1 N1 88.2(2) . . ?
N3 Zn1 N1 161.9(2) . . ?
N4 Zn1 N2 162.4(2) . . ?
N3 Zn1 N2 88.5(3) . . ?
N1 Zn1 N2 88.4(2) . . ?
N4 Zn1 N1E 101.5(2) . . ?
N3 Zn1 N1E 105.0(2) . . ?
N1 Zn1 N1E 93.1(2) . . ?
N2 Zn1 N1E 95.8(2) . . ?
N5 Zn2 N6 88.7(2) . . ?
N5 Zn2 N8 89.1(2) . . ?
N6 Zn2 N8 163.2(2) . . ?
N5 Zn2 N7 160.7(2) . . ?
N6 Zn2 N7 88.2(2) . . ?
N8 Zn2 N7 88.4(2) . . ?
N5 Zn2 N1I 102.5(3) . . ?
N6 Zn2 N1I 93.3(2) . . ?
N8 Zn2 N1I 103.5(2) . . ?
N7 Zn2 N1I 96.6(2) . . ?
C2 N1 C5 105.6(5) . . ?
C2 N1 Zn1 125.2(5) . . ?
C5 N1 Zn1 126.4(5) . . ?
C7 N2 C10 106.8(6) . . ?
C7 N2 Zn1 127.7(5) . . ?
C10 N2 Zn1 125.4(5) . . ?
C12 N3 C15 105.4(6) . . ?
C12 N3 Zn1 126.1(5) . . ?
C15 N3 Zn1 126.2(5) . . ?
C17 N4 C20 106.2(6) . . ?
C17 N4 Zn1 127.0(5) . . ?
C20 N4 Zn1 126.8(5) . . ?
C25 N5 C22 106.4(5) . . ?
C25 N5 Zn2 127.1(5) . . ?
C22 N5 Zn2 126.2(5) . . ?
C27 N6 C30 106.3(6) . . ?
C27 N6 Zn2 126.8(5) . . ?
C30 N6 Zn2 126.4(5) . . ?
C35 N7 C32 106.3(5) . . ?
C35 N7 Zn2 126.4(5) . . ?
C32 N7 Zn2 125.5(5) . . ?
C37 N8 C40 105.8(5) . . ?
C37 N8 Zn2 127.6(5) . . ?
C40 N8 Zn2 126.2(5) . . ?
C20 C1 C2 124.5(6) . . ?
C20 C1 C1H 116.6(7) . . ?
C2 C1 C1H 118.8(6) . . ?
N1 C2 C1 125.7(7) . . ?
N1 C2 C3 109.5(7) . . ?
C1 C2 C3 124.8(7) . . ?
C4 C3 C2 107.0(6) . . ?
C3 C4 C5 106.1(6) . . ?
N1 C5 C4 111.7(6) . . ?
N1 C5 C6 123.8(6) . . ?
C4 C5 C6 124.5(7) . . ?
C7 C6 C5 125.5(7) . . ?
C7 C6 C4C 116.4(7) . . ?
C5 C6 C4C 118.0(6) . . ?
N2 C7 C6 125.3(7) . . ?
N2 C7 C8 110.5(6) . . ?
C6 C7 C8 124.1(7) . . ?
C9 C8 C7 106.1(6) . . ?
C8 C9 C10 106.6(6) . . ?
N2 C10 C9 109.9(6) . . ?
N2 C10 C11 125.6(7) . . ?
C9 C10 C11 124.5(7) . . ?
C12 C11 C10 125.2(6) . . ?
C12 C11 C4A 118.9(6) . . ?
C10 C11 C4A 115.9(7) . . ?
N3 C12 C11 123.9(6) . . ?
N3 C12 C13 110.6(7) . . ?
C11 C12 C13 125.3(7) . . ?
C14 C13 C12 107.9(7) . . ?
C13 C14 C15 106.7(7) . . ?
N3 C15 C16 124.8(7) . . ?
N3 C15 C14 109.3(7) . . ?
C16 C15 C14 125.9(8) . . ?
C17 C16 C15 124.6(7) . . ?
C17 C16 C1G 118.5(7) . . ?
C15 C16 C1G 116.9(7) . . ?
N4 C17 C16 126.3(7) . . ?
N4 C17 C18 110.9(6) . . ?
C16 C17 C18 122.7(8) . . ?
C19 C18 C17 105.4(7) . . ?
C18 C19 C20 107.1(7) . . ?
N4 C20 C1 125.7(7) . . ?
N4 C20 C19 110.3(6) . . ?
C1 C20 C19 123.9(7) . . ?
C22 C21 C40 124.3(6) . . ?
C22 C21 C1L 116.6(7) . . ?
C40 C21 C1L 119.1(7) . . ?
N5 C22 C21 126.3(6) . . ?
N5 C22 C23 109.6(6) . . ?
C21 C22 C23 123.9(7) . . ?
C24 C23 C22 106.6(7) . . ?
C23 C24 C25 106.6(7) . . ?
N5 C25 C26 126.5(6) . . ?
N5 C25 C24 110.7(6) . . ?
C26 C25 C24 122.8(7) . . ?
C25 C26 C27 124.9(7) . . ?
C25 C26 C1J 118.4(7) . . ?
C27 C26 C1J 116.7(7) . . ?
N6 C27 C26 124.7(7) . . ?
N6 C27 C28 110.6(7) . . ?
C26 C27 C28 124.3(7) . . ?
C29 C28 C27 106.6(6) . . ?
C28 C29 C30 106.8(6) . . ?
N6 C30 C31 125.0(6) . . ?
N6 C30 C29 109.7(6) . . ?
C31 C30 C29 125.0(7) . . ?
C30 C31 C32 125.4(6) . . ?
C30 C31 C4B 116.0(6) . . ?
C32 C31 C4B 118.4(6) . . ?
N7 C32 C31 125.8(6) . . ?
N7 C32 C33 109.2(6) . . ?
C31 C32 C33 124.9(7) . . ?
C34 C33 C32 107.8(7) . . ?
C33 C34 C35 106.1(6) . . ?
N7 C35 C36 125.2(6) . . ?
N7 C35 C34 110.5(6) . . ?
C36 C35 C34 124.2(7) . . ?
C37 C36 C35 125.4(6) . . ?
C37 C36 C4D 116.4(6) . . ?
C35 C36 C4D 118.1(6) . . ?
N8 C37 C36 124.8(6) . . ?
N8 C37 C38 109.2(6) . . ?
C36 C37 C38 126.0(7) . . ?
C39 C38 C37 107.6(6) . . ?
C38 C39 C40 107.0(6) . . ?
N8 C40 C39 110.3(6) . . ?
N8 C40 C21 125.5(6) . . ?
C39 C40 C21 124.0(7) . . ?
C42 N9 C45 109.5(7) . . ?
C47 N10 C50 108.8(7) . . ?
C52 N11 C55 109.4(7) . . ?
C57 N12 C60 110.7(7) . . ?
C42 C41 C60 128.7(9) . . ?
C42 C41 C3I 118.1(8) . 2_566 ?
C60 C41 C3I 113.2(9) . 2_566 ?
C41 C42 N9 126.0(9) . . ?
C41 C42 C43 128.2(10) . . ?
N9 C42 C43 105.8(8) . . ?
C44 C43 C42 110.3(9) . . ?
C43 C44 C45 106.4(8) . . ?
N9 C45 C46 127.1(8) . . ?
N9 C45 C44 108.0(8) . . ?
C46 C45 C44 124.9(9) . . ?
C45 C46 C47 125.5(8) . . ?
C45 C46 C1F 117.5(8) . . ?
C47 C46 C1F 117.0(8) . . ?
N10 C47 C46 126.6(8) . . ?
N10 C47 C48 110.2(7) . . ?
C46 C47 C48 123.2(9) . . ?
C49 C48 C47 106.6(8) . . ?
C48 C49 C50 105.7(8) . . ?
N10 C50 C51 126.4(8) . . ?
N10 C50 C49 108.6(8) . . ?
C51 C50 C49 124.9(10) . . ?
C50 C51 C52 126.9(9) . . ?
C50 C51 C3E 118.1(8) . . ?
C52 C51 C3E 114.9(8) . . ?
N11 C52 C51 125.8(8) . . ?
N11 C52 C53 108.4(8) . . ?
C51 C52 C53 125.8(10) . . ?
C54 C53 C52 107.2(9) . . ?
C53 C54 C55 106.4(9) . . ?
C56 C55 N11 128.0(9) . . ?
C56 C55 C54 123.5(9) . . ?
N11 C55 C54 108.5(8) . . ?
C55 C56 C57 125.3(9) . . ?
C55 C56 C1M 119.9(8) . . ?
C57 C56 C1M 114.5(9) . . ?
N12 C57 C56 127.9(8) . . ?
N12 C57 C58 106.4(9) . . ?
C56 C57 C58 125.7(10) . . ?
C57 C58 C59 110.1(10) . . ?
C58 C59 C60 104.2(9) . . ?
N12 C60 C41 124.1(8) . . ?
N12 C60 C59 108.6(9) . . ?
C41 C60 C59 127.3(10) . . ?
C1A N1A C5A 119.7(6) . . ?
C1A N1A Ru2 121.6(5) . . ?
C5A N1A Ru2 118.7(6) . . ?
N1A C1A C2A 122.6(7) . . ?
C1A C2A C3A 116.6(8) . . ?
C4A C3A C2A 121.7(7) . . ?
C3A C4A C5A 117.3(7) . . ?
C3A C4A C11 120.1(7) . . ?
C5A C4A C11 122.6(7) . . ?
N1A C5A C4A 122.0(7) . . ?
C1B N1B C5B 116.0(7) . . ?
C1B N1B Ru1 123.1(6) . . ?
C5B N1B Ru1 120.8(6) . . ?
N1B C1B C2B 124.7(7) . . ?
C3B C2B C1B 116.9(8) . . ?
C2B C3B C4B 121.7(8) . . ?
C5B C4B C3B 115.0(7) . . ?
C5B C4B C31 122.2(7) . . ?
C3B C4B C31 122.7(8) . . ?
N1B C5B C4B 125.6(7) . . ?
C5C N1C C1C 116.8(6) . . ?
C5C N1C Ru1 122.3(5) . . ?
C1C N1C Ru1 120.8(6) . . ?
C2C C1C N1C 123.0(8) . . ?
C1C C2C C3C 120.5(9) . . ?
C2C C3C C4C 118.9(8) . . ?
C5C C4C C3C 115.2(7) . . ?
C5C C4C C6 124.5(7) . . ?
C3C C4C C6 120.3(7) . . ?
N1C C5C C4C 125.6(7) . . ?
C1D N1D C5D 116.9(7) . . ?
C1D N1D Ru2 122.7(6) . . ?
C5D N1D Ru2 120.4(6) . . ?
N1D C1D C2D 123.4(7) . . ?
C1D C2D C3D 118.4(8) . . ?
C4D C3D C2D 119.6(8) . . ?
C3D C4D C5D 117.3(7) . . ?
C3D C4D C36 122.1(7) . . ?
C5D C4D C36 120.6(7) . . ?
N1D C5D C4D 124.2(7) . . ?
C1E N1E C5E 116.7(7) . . ?
C1E N1E Zn1 122.3(6) . . ?
C5E N1E Zn1 120.2(6) . . ?
N1E C1E C2E 124.0(8) . . ?
C1E C2E C3E 119.6(9) . . ?
C2E C3E C4E 115.2(9) . . ?
C2E C3E C51 122.5(9) . . ?
C4E C3E C51 122.3(8) . . ?
C5E C4E C3E 120.2(8) . . ?
N1E C5E C4E 124.3(7) . . ?
C2F C1F C6F 116.1(10) . . ?
C2F C1F C46 122.1(9) . . ?
C6F C1F C46 121.8(10) . . ?
C1F C2F C3F 123.6(11) . . ?
C4F C3F C2F 119.4(13) . . ?
C5F C4F C3F 118.8(13) . . ?
C4F C5F C6F 123.1(14) . . ?
C1F C6F C5F 118.9(12) . . ?
C2G C1G C6G 121.1(9) . . ?
C2G C1G C16 120.8(10) . . ?
C6G C1G C16 118.1(9) . . ?
C1G C2G C3G 121.9(12) . . ?
C4G C3G C2G 115.8(13) . . ?
C5G C4G C3G 122.8(15) . . ?
C4G C5G C6G 122.7(15) . . ?
C1G C6G C5G 115.6(12) . . ?
C2H C1H C6H 118.8(7) . . ?
C2H C1H C1 120.9(7) . . ?
C6H C1H C1 120.3(7) . . ?
C1H C2H C3H 118.9(8) . . ?
C4H C3H C2H 120.2(8) . . ?
C3H C4H C5H 122.3(8) . . ?
C4H C5H C6H 119.7(9) . . ?
C5H C6H C1H 120.1(8) . . ?
C5I N1I C1I 115.2(9) . . ?
C5I N1I Zn2 122.1(7) . . ?
C1I N1I Zn2 122.2(7) . . ?
N1I C1I C2I 123.7(9) . . ?
C3I C2I C1I 120.8(10) . . ?
C2I C3I C4I 112.6(11) . . ?
C2I C3I C41 124.8(10) . 2_566 ?
C4I C3I C41 122.6(10) . 2_566 ?
C3I C4I C5I 123.1(10) . . ?
N1I C5I C4I 124.5(9) . . ?
C6J C1J C2J 123.0(10) . . ?
C6J C1J C26 118.0(9) . . ?
C2J C1J C26 118.9(10) . . ?
C1J C2J C3J 116.1(13) . . ?
C4J C3J C2J 121(2) . . ?
C3J C4J C5J 125(2) . . ?
C4J C5J C6J 117.4(14) . . ?
C1J C6J C5J 116.9(13) . . ?
C2L C1L C6L 118.3(7) . . ?
C2L C1L C21 120.0(8) . . ?
C6L C1L C21 121.7(8) . . ?
C1L C2L C3L 119.6(9) . . ?
C4L C3L C2L 121.1(10) . . ?
C3L C4L C5L 121.1(9) . . ?
C4L C5L C6L 118.4(9) . . ?
C1L C6L C5L 121.2(8) . . ?
C2M C1M C6M 122.0(13) . . ?
C2M C1M C56 117.3(14) . . ?
C6M C1M C56 120.5(12) . . ?
C1M C2M C3M 117.7(16) . . ?
C4M C3M C2M 114.1(16) . . ?
C3M C4M C5M 132.3(19) . . ?
C4M C5M C6M 109.4(19) . . ?
C1M C6M C5M 124.0(18) . . ?
Cl3S C1S Cl2S 114.0(18) . . ?
Cl3S C1S Cl1S 114.9(13) . . ?
Cl2S C1S Cl1S 113.2(15) . . ?

loop_
_geom_bond_atom_site_label_1
_geom_bond_atom_site_label_2
_geom_bond_distance
_geom_bond_site_symmetry_2
_geom_bond_publ_flag
Ru1 C2R 1.817(13) . ?
Ru1 C1R 1.828(12) . ?
Ru1 N1C 2.130(6) . ?
Ru1 N1B 2.164(6) . ?
Ru1 Cl2 2.383(2) . ?
Ru1 Cl1 2.385(3) . ?
Ru2 C4R 1.848(10) . ?
Ru2 C3R 1.860(10) . ?
Ru2 N1A 2.153(6) . ?
Ru2 N1D 2.154(6) . ?
Ru2 Cl4 2.379(2) . ?
Ru2 Cl3 2.385(2) . ?
C1R O1 1.166(13) . ?
C2R O2 1.179(11) . ?
C3R O3 1.133(10) . ?
C4R O4 1.149(9) . ?
Zn1 N4 2.041(6) . ?
Zn1 N3 2.051(6) . ?
Zn1 N1 2.069(5) . ?
Zn1 N2 2.070(6) . ?
Zn1 N1E 2.161(6) . ?
Zn2 N5 2.057(6) . ?
Zn2 N6 2.062(5) . ?
Zn2 N8 2.065(5) . ?
Zn2 N7 2.075(5) . ?
Zn2 N1I 2.153(6) . ?
N1 C2 1.357(9) . ?
N1 C5 1.366(9) . ?
N2 C7 1.338(8) . ?
N2 C10 1.369(8) . ?
N3 C12 1.376(9) . ?
N3 C15 1.387(9) . ?
N4 C17 1.361(9) . ?
N4 C20 1.366(9) . ?
N5 C25 1.355(8) . ?
N5 C22 1.381(8) . ?
N6 C27 1.352(9) . ?
N6 C30 1.380(9) . ?
N7 C35 1.366(8) . ?
N7 C32 1.368(8) . ?
N8 C37 1.368(9) . ?
N8 C40 1.374(8) . ?
C1 C20 1.392(10) . ?
C1 C2 1.394(10) . ?
C1 C1H 1.504(10) . ?
C2 C3 1.457(10) . ?
C3 C4 1.346(10) . ?
C4 C5 1.420(9) . ?
C5 C6 1.429(10) . ?
C6 C7 1.412(10) . ?
C6 C4C 1.477(10) . ?
C7 C8 1.428(10) . ?
C8 C9 1.372(10) . ?
C9 C10 1.416(10) . ?
C10 C11 1.426(10) . ?
C11 C12 1.391(10) . ?
C11 C4A 1.497(10) . ?
C12 C13 1.398(10) . ?
C13 C14 1.356(11) . ?
C14 C15 1.432(10) . ?
C15 C16 1.413(11) . ?
C16 C17 1.406(10) . ?
C16 C1G 1.474(12) . ?
C17 C18 1.454(10) . ?
C18 C19 1.371(10) . ?
C19 C20 1.441(10) . ?
C21 C22 1.406(10) . ?
C21 C40 1.414(10) . ?
C21 C1L 1.485(10) . ?
C22 C23 1.434(10) . ?
C23 C24 1.372(11) . ?
C24 C25 1.428(10) . ?
C25 C26 1.372(10) . ?
C26 C27 1.433(11) . ?
C26 C1J 1.497(12) . ?
C27 C28 1.439(10) . ?
C28 C29 1.359(10) . ?
C29 C30 1.438(10) . ?
C30 C31 1.393(10) . ?
C31 C32 1.409(9) . ?
C31 C4B 1.468(10) . ?
C32 C33 1.435(10) . ?
C33 C34 1.350(10) . ?
C34 C35 1.431(10) . ?
C35 C36 1.414(9) . ?
C36 C37 1.413(10) . ?
C36 C4D 1.486(10) . ?
C37 C38 1.429(10) . ?
C38 C39 1.341(10) . ?
C39 C40 1.411(10) . ?
N9 C42 1.357(10) . ?
N9 C45 1.361(10) . ?
N10 C47 1.353(10) . ?
N10 C50 1.359(10) . ?
N11 C52 1.350(10) . ?
N11 C55 1.359(10) . ?
N12 C57 1.372(11) . ?
N12 C60 1.373(11) . ?
C41 C42 1.323(11) . ?
C41 C60 1.409(12) . ?
C41 C3I 1.478(12) 2_566 ?
C42 C43 1.463(11) . ?
C43 C44 1.298(11) . ?
C44 C45 1.462(11) . ?
C45 C46 1.387(11) . ?
C46 C47 1.401(11) . ?
C46 C1F 1.523(11) . ?
C47 C48 1.412(11) . ?
C48 C49 1.408(12) . ?
C49 C50 1.451(11) . ?
C50 C51 1.370(11) . ?
C51 C52 1.388(11) . ?
C51 C3E 1.482(11) . ?
C52 C53 1.446(12) . ?
C53 C54 1.371(12) . ?
C54 C55 1.448(12) . ?
C55 C56 1.331(12) . ?
C56 C57 1.400(13) . ?
C56 C1M 1.538(14) . ?
C57 C58 1.410(13) . ?
C58 C59 1.418(13) . ?
C59 C60 1.440(12) . ?
N1A C1A 1.327(10) . ?
N1A C5A 1.346(9) . ?
C1A C2A 1.386(11) . ?
C2A C3A 1.393(11) . ?
C3A C4A 1.373(11) . ?
C4A C5A 1.382(10) . ?
N1B C1B 1.328(11) . ?
N1B C5B 1.339(9) . ?
C1B C2B 1.381(11) . ?
C2B C3B 1.369(11) . ?
C3B C4B 1.396(11) . ?
C4B C5B 1.383(10) . ?
N1C C5C 1.313(9) . ?
N1C C1C 1.373(10) . ?
C1C C2C 1.306(12) . ?
C2C C3C 1.404(12) . ?
C3C C4C 1.406(11) . ?
C4C C5C 1.396(10) . ?
N1D C1D 1.325(11) . ?
N1D C5D 1.335(9) . ?
C1D C2D 1.384(12) . ?
C2D C3D 1.387(11) . ?
C3D C4D 1.365(10) . ?
C4D C5D 1.397(10) . ?
N1E C1E 1.320(10) . ?
N1E C5E 1.347(9) . ?
C1E C2E 1.392(12) . ?
C2E C3E 1.407(12) . ?
C3E C4E 1.425(12) . ?
C4E C5E 1.351(10) . ?
C1F C2F 1.352(13) . ?
C1F C6F 1.364(14) . ?
C2F C3F 1.367(15) . ?
C3F C4F 1.331(19) . ?
C4F C5F 1.306(19) . ?
C5F C6F 1.396(18) . ?
C1G C2G 1.364(13) . ?
C1G C6G 1.419(13) . ?
C2G C3G 1.442(15) . ?
C3G C4G 1.420(18) . ?
C4G C5G 1.298(18) . ?
C5G C6G 1.463(17) . ?
C1H C2H 1.400(10) . ?
C1H C6H 1.407(11) . ?
C2H C3H 1.414(11) . ?
C3H C4H 1.346(12) . ?
C4H C5H 1.351(13) . ?
C5H C6H 1.391(12) . ?
N1I C5I 1.279(11) . ?
N1I C1I 1.290(12) . ?
C1I C2I 1.425(14) . ?
C2I C3I 1.350(13) . ?
C3I C4I 1.362(14) . ?
C3I C41 1.478(12) 2_566 ?
C4I C5I 1.363(13) . ?
C1J C6J 1.347(14) . ?
C1J C2J 1.416(14) . ?
C2J C3J 1.481(19) . ?
C3J C4J 1.22(2) . ?
C4J C5J 1.41(2) . ?
C5J C6J 1.491(18) . ?
C1L C2L 1.350(11) . ?
C1L C6L 1.377(11) . ?
C2L C3L 1.402(12) . ?
C3L C4L 1.325(14) . ?
C4L C5L 1.341(13) . ?
C5L C6L 1.405(12) . ?
C1M C2M 1.361(18) . ?
C1M C6M 1.38(2) . ?
C2M C3M 1.522(19) . ?
C3M C4M 1.31(2) . ?
C4M C5M 1.42(2) . ?
C5M C6M 1.44(2) . ?
C1S Cl3S 1.49(2) . ?
C1S Cl2S 1.56(2) . ?
C1S Cl1S 1.59(2) . ?

loop_
_geom_torsion_atom_site_label_1
_geom_torsion_atom_site_label_2
_geom_torsion_atom_site_label_3
_geom_torsion_atom_site_label_4
_geom_torsion
_geom_torsion_site_symmetry_1
_geom_torsion_site_symmetry_2
_geom_torsion_site_symmetry_3
_geom_torsion_site_symmetry_4
_geom_torsion_publ_flag
C2R Ru1 C1R O1 -172(8) . . . . ?
N1C Ru1 C1R O1 8(26) . . . . ?
N1B Ru1 C1R O1 7(8) . . . . ?
Cl2 Ru1 C1R O1 -82(8) . . . . ?
Cl1 Ru1 C1R O1 98(8) . . . . ?
C1R Ru1 C2R O2 162(34) . . . . ?
N1C Ru1 C2R O2 -18(34) . . . . ?
N1B Ru1 C2R O2 106(37) . . . . ?
Cl2 Ru1 C2R O2 71(34) . . . . ?
Cl1 Ru1 C2R O2 -106(34) . . . . ?
C4R Ru2 C3R O3 -71(13) . . . . ?
N1A Ru2 C3R O3 46(18) . . . . ?
N1D Ru2 C3R O3 108(13) . . . . ?
Cl4 Ru2 C3R O3 -162(13) . . . . ?
Cl3 Ru2 C3R O3 18(13) . . . . ?
C3R Ru2 C4R O4 72(20) . . . . ?
N1A Ru2 C4R O4 -106(20) . . . . ?
N1D Ru2 C4R O4 -95(24) . . . . ?
Cl4 Ru2 C4R O4 166(20) . . . . ?
Cl3 Ru2 C4R O4 -17(20) . . . . ?
N4 Zn1 N1 C2 20.8(6) . . . . ?
N3 Zn1 N1 C2 103.6(9) . . . . ?
N2 Zn1 N1 C2 -176.4(6) . . . . ?
N1E Zn1 N1 C2 -80.7(6) . . . . ?
N4 Zn1 N1 C5 179.2(6) . . . . ?
N3 Zn1 N1 C5 -98.0(9) . . . . ?
N2 Zn1 N1 C5 -18.0(6) . . . . ?
N1E Zn1 N1 C5 77.7(6) . . . . ?
N4 Zn1 N2 C7 86.4(9) . . . . ?
N3 Zn1 N2 C7 170.0(6) . . . . ?
N1 Zn1 N2 C7 7.8(6) . . . . ?
N1E Zn1 N2 C7 -85.1(6) . . . . ?
N4 Zn1 N2 C10 -96.3(9) . . . . ?
N3 Zn1 N2 C10 -12.7(5) . . . . ?
N1 Zn1 N2 C10 -174.9(6) . . . . ?
N1E Zn1 N2 C10 92.2(5) . . . . ?
N4 Zn1 N3 C12 -173.0(5) . . . . ?
N1 Zn1 N3 C12 104.4(9) . . . . ?
N2 Zn1 N3 C12 24.5(5) . . . . ?
N1E Zn1 N3 C12 -71.2(6) . . . . ?
N4 Zn1 N3 C15 -12.6(6) . . . . ?
N1 Zn1 N3 C15 -95.2(9) . . . . ?
N2 Zn1 N3 C15 -175.1(6) . . . . ?
N1E Zn1 N3 C15 89.3(6) . . . . ?
N3 Zn1 N4 C17 4.7(6) . . . . ?
N1 Zn1 N4 C17 166.8(6) . . . . ?
N2 Zn1 N4 C17 88.2(9) . . . . ?
N1E Zn1 N4 C17 -100.5(6) . . . . ?
N3 Zn1 N4 C20 -174.8(5) . . . . ?
N1 Zn1 N4 C20 -12.7(5) . . . . ?
N2 Zn1 N4 C20 -91.3(9) . . . . ?
N1E Zn1 N4 C20 80.0(5) . . . . ?
N6 Zn2 N5 C25 -0.4(6) . . . . ?
N8 Zn2 N5 C25 162.9(5) . . . . ?
N7 Zn2 N5 C25 80.4(9) . . . . ?
N1I Zn2 N5 C25 -93.5(5) . . . . ?
N6 Zn2 N5 C22 -173.0(6) . . . . ?
N8 Zn2 N5 C22 -9.6(6) . . . . ?
N7 Zn2 N5 C22 -92.1(9) . . . . ?
N1I Zn2 N5 C22 94.0(6) . . . . ?
N5 Zn2 N6 C27 -9.2(6) . . . . ?
N8 Zn2 N6 C27 -91.8(10) . . . . ?
N7 Zn2 N6 C27 -170.2(6) . . . . ?
N1I Zn2 N6 C27 93.2(6) . . . . ?
N5 Zn2 N6 C30 179.7(6) . . . . ?
N8 Zn2 N6 C30 97.2(10) . . . . ?
N7 Zn2 N6 C30 18.7(6) . . . . ?
N1I Zn2 N6 C30 -77.8(6) . . . . ?
N5 Zn2 N7 C35 98.1(8) . . . . ?
N6 Zn2 N7 C35 179.0(5) . . . . ?
N8 Zn2 N7 C35 15.5(5) . . . . ?
N1I Zn2 N7 C35 -87.9(5) . . . . ?
N5 Zn2 N7 C32 -99.5(8) . . . . ?
N6 Zn2 N7 C32 -18.6(5) . . . . ?
N8 Zn2 N7 C32 177.8(5) . . . . ?
N1I Zn2 N7 C32 74.4(5) . . . . ?
N5 Zn2 N8 C37 -172.7(5) . . . . ?
N6 Zn2 N8 C37 -90.3(10) . . . . ?
N7 Zn2 N8 C37 -11.8(5) . . . . ?
N1I Zn2 N8 C37 84.6(6) . . . . ?
N5 Zn2 N8 C40 16.4(5) . . . . ?
N6 Zn2 N8 C40 98.8(9) . . . . ?
N7 Zn2 N8 C40 177.3(5) . . . . ?
N1I Zn2 N8 C40 -86.3(5) . . . . ?
C5 N1 C2 C1 179.9(7) . . . . ?
Zn1 N1 C2 C1 -18.0(10) . . . . ?
C5 N1 C2 C3 -1.4(8) . . . . ?
Zn1 N1 C2 C3 160.7(5) . . . . ?
C20 C1 C2 N1 -1.2(12) . . . . ?
C1H C1 C2 N1 -179.6(6) . . . . ?
C20 C1 C2 C3 -179.6(7) . . . . ?
C1H C1 C2 C3 2.0(11) . . . . ?
N1 C2 C3 C4 2.7(8) . . . . ?
C1 C2 C3 C4 -178.6(7) . . . . ?
C2 C3 C4 C5 -2.8(8) . . . . ?
C2 N1 C5 C4 -0.3(8) . . . . ?
Zn1 N1 C5 C4 -162.2(5) . . . . ?
C2 N1 C5 C6 -178.9(6) . . . . ?
Zn1 N1 C5 C6 19.3(10) . . . . ?
C3 C4 C5 N1 2.1(8) . . . . ?
C3 C4 C5 C6 -179.4(7) . . . . ?
N1 C5 C6 C7 -4.2(11) . . . . ?
C4 C5 C6 C7 177.4(7) . . . . ?
N1 C5 C6 C4C 178.4(6) . . . . ?
C4 C5 C6 C4C 0.0(10) . . . . ?
C10 N2 C7 C6 -175.4(7) . . . . ?
Zn1 N2 C7 C6 2.3(10) . . . . ?
C10 N2 C7 C8 2.4(8) . . . . ?
Zn1 N2 C7 C8 -179.9(4) . . . . ?
C5 C6 C7 N2 -7.3(11) . . . . ?
C4C C6 C7 N2 170.1(7) . . . . ?
C5 C6 C7 C8 175.1(7) . . . . ?
C4C C6 C7 C8 -7.4(10) . . . . ?
N2 C7 C8 C9 -2.5(8) . . . . ?
C6 C7 C8 C9 175.3(7) . . . . ?
C7 C8 C9 C10 1.5(8) . . . . ?
C7 N2 C10 C9 -1.4(8) . . . . ?
Zn1 N2 C10 C9 -179.2(5) . . . . ?
C7 N2 C10 C11 175.7(7) . . . . ?
Zn1 N2 C10 C11 -2.1(10) . . . . ?
C8 C9 C10 N2 -0.1(8) . . . . ?
C8 C9 C10 C11 -177.3(7) . . . . ?
N2 C10 C11 C12 13.4(11) . . . . ?
C9 C10 C11 C12 -169.8(7) . . . . ?
N2 C10 C11 C4A -166.8(7) . . . . ?
C9 C10 C11 C4A 9.9(10) . . . . ?
C15 N3 C12 C11 174.1(7) . . . . ?
Zn1 N3 C12 C11 -22.2(10) . . . . ?
C15 N3 C12 C13 -1.8(8) . . . . ?
Zn1 N3 C12 C13 161.9(5) . . . . ?
C10 C11 C12 N3 -0.5(11) . . . . ?
C4A C11 C12 N3 179.7(6) . . . . ?
C10 C11 C12 C13 174.8(7) . . . . ?
C4A C11 C12 C13 -5.0(11) . . . . ?
N3 C12 C13 C14 2.1(9) . . . . ?
C11 C12 C13 C14 -173.8(8) . . . . ?
C12 C13 C14 C15 -1.5(9) . . . . ?
C12 N3 C15 C16 178.9(7) . . . . ?
Zn1 N3 C15 C16 15.3(10) . . . . ?
C12 N3 C15 C14 0.9(8) . . . . ?
Zn1 N3 C15 C14 -162.8(5) . . . . ?
C13 C14 C15 N3 0.4(9) . . . . ?
C13 C14 C15 C16 -177.7(8) . . . . ?
N3 C15 C16 C17 -6.0(12) . . . . ?
C14 C15 C16 C17 171.7(8) . . . . ?
N3 C15 C16 C1G 176.0(8) . . . . ?
C14 C15 C16 C1G -6.2(12) . . . . ?
C20 N4 C17 C16 -178.9(7) . . . . ?
Zn1 N4 C17 C16 1.5(11) . . . . ?
C20 N4 C17 C18 -0.5(8) . . . . ?
Zn1 N4 C17 C18 179.9(5) . . . . ?
C15 C16 C17 N4 -2.9(13) . . . . ?
C1G C16 C17 N4 175.0(8) . . . . ?
C15 C16 C17 C18 178.8(7) . . . . ?
C1G C16 C17 C18 -3.3(12) . . . . ?
N4 C17 C18 C19 -1.7(9) . . . . ?
C16 C17 C18 C19 176.8(7) . . . . ?
C17 C18 C19 C20 3.0(8) . . . . ?
C17 N4 C20 C1 -179.1(7) . . . . ?
Zn1 N4 C20 C1 0.5(10) . . . . ?
C17 N4 C20 C19 2.4(8) . . . . ?
Zn1 N4 C20 C19 -178.0(5) . . . . ?
C2 C1 C20 N4 10.7(12) . . . . ?
C1H C1 C20 N4 -170.8(6) . . . . ?
C2 C1 C20 C19 -170.9(7) . . . . ?
C1H C1 C20 C19 7.5(11) . . . . ?
C18 C19 C20 N4 -3.5(9) . . . . ?
C18 C19 C20 C1 177.9(7) . . . . ?
C25 N5 C22 C21 -174.7(7) . . . . ?
Zn2 N5 C22 C21 -0.9(10) . . . . ?
C25 N5 C22 C23 0.5(8) . . . . ?
Zn2 N5 C22 C23 174.3(5) . . . . ?
C40 C21 C22 N5 10.3(11) . . . . ?
C1L C21 C22 N5 -168.0(7) . . . . ?
C40 C21 C22 C23 -164.3(7) . . . . ?
C1L C21 C22 C23 17.4(11) . . . . ?
N5 C22 C23 C24 0.7(9) . . . . ?
C21 C22 C23 C24 176.0(7) . . . . ?
C22 C23 C24 C25 -1.5(9) . . . . ?
C22 N5 C25 C26 179.9(7) . . . . ?
Zn2 N5 C25 C26 6.2(10) . . . . ?
C22 N5 C25 C24 -1.5(8) . . . . ?
Zn2 N5 C25 C24 -175.2(5) . . . . ?
C23 C24 C25 N5 1.9(9) . . . . ?
C23 C24 C25 C26 -179.4(8) . . . . ?
N5 C25 C26 C27 -3.4(12) . . . . ?
C24 C25 C26 C27 178.1(8) . . . . ?
N5 C25 C26 C1J 174.7(8) . . . . ?
C24 C25 C26 C1J -3.8(12) . . . . ?
C30 N6 C27 C26 -173.2(7) . . . . ?
Zn2 N6 C27 C26 14.4(10) . . . . ?
C30 N6 C27 C28 -0.1(8) . . . . ?
Zn2 N6 C27 C28 -172.6(5) . . . . ?
C25 C26 C27 N6 -7.6(12) . . . . ?
C1J C26 C27 N6 174.3(8) . . . . ?
C25 C26 C27 C28 -179.7(8) . . . . ?
C1J C26 C27 C28 2.2(12) . . . . ?
N6 C27 C28 C29 0.1(9) . . . . ?
C26 C27 C28 C29 173.2(7) . . . . ?
C27 C28 C29 C30 0.0(8) . . . . ?
C27 N6 C30 C31 174.6(7) . . . . ?
Zn2 N6 C30 C31 -12.9(10) . . . . ?
C27 N6 C30 C29 0.1(8) . . . . ?
Zn2 N6 C30 C29 172.6(5) . . . . ?
C28 C29 C30 N6 0.0(8) . . . . ?
C28 C29 C30 C31 -174.6(7) . . . . ?
N6 C30 C31 C32 -1.2(11) . . . . ?
C29 C30 C31 C32 172.5(7) . . . . ?
N6 C30 C31 C4B -176.9(7) . . . . ?
C29 C30 C31 C4B -3.2(10) . . . . ?
C35 N7 C32 C31 178.2(7) . . . . ?
Zn2 N7 C32 C31 12.9(9) . . . . ?
C35 N7 C32 C33 0.4(7) . . . . ?
Zn2 N7 C32 C33 -164.9(5) . . . . ?
C30 C31 C32 N7 1.1(11) . . . . ?
C4B C31 C32 N7 176.7(6) . . . . ?
C30 C31 C32 C33 178.6(7) . . . . ?
C4B C31 C32 C33 -5.8(10) . . . . ?
N7 C32 C33 C34 -1.2(8) . . . . ?
C31 C32 C33 C34 -179.1(7) . . . . ?
C32 C33 C34 C35 1.5(8) . . . . ?
C32 N7 C35 C36 178.9(6) . . . . ?
Zn2 N7 C35 C36 -16.0(9) . . . . ?
C32 N7 C35 C34 0.6(7) . . . . ?
Zn2 N7 C35 C34 165.7(4) . . . . ?
C33 C34 C35 N7 -1.3(8) . . . . ?
C33 C34 C35 C36 -179.7(7) . . . . ?
N7 C35 C36 C37 6.8(11) . . . . ?
C34 C35 C36 C37 -175.0(6) . . . . ?
N7 C35 C36 C4D -172.3(6) . . . . ?
C34 C35 C36 C4D 5.8(10) . . . . ?
C40 N8 C37 C36 -179.6(6) . . . . ?
Zn2 N8 C37 C36 8.0(9) . . . . ?
C40 N8 C37 C38 -1.2(8) . . . . ?
Zn2 N8 C37 C38 -173.6(5) . . . . ?
C35 C36 C37 N8 -2.5(11) . . . . ?
C4D C36 C37 N8 176.7(6) . . . . ?
C35 C36 C37 C38 179.4(7) . . . . ?
C4D C36 C37 C38 -1.5(10) . . . . ?
N8 C37 C38 C39 3.4(8) . . . . ?
C36 C37 C38 C39 -178.2(7) . . . . ?
C37 C38 C39 C40 -4.1(8) . . . . ?
C37 N8 C40 C39 -1.3(8) . . . . ?
Zn2 N8 C40 C39 171.2(5) . . . . ?
C37 N8 C40 C21 174.0(6) . . . . ?
Zn2 N8 C40 C21 -13.5(9) . . . . ?
C38 C39 C40 N8 3.5(8) . . . . ?
C38 C39 C40 C21 -171.9(7) . . . . ?
C22 C21 C40 N8 -2.5(11) . . . . ?
C1L C21 C40 N8 175.8(6) . . . . ?
C22 C21 C40 C39 172.1(7) . . . . ?
C1L C21 C40 C39 -9.6(11) . . . . ?
C60 C41 C42 N9 5.5(14) . . . . ?
C3I C41 C42 N9 -175.2(7) 2_566 . . . ?
C60 C41 C42 C43 -173.1(8) . . . . ?
C3I C41 C42 C43 6.2(13) 2_566 . . . ?
C45 N9 C42 C41 -178.9(8) . . . . ?
C45 N9 C42 C43 -0.1(8) . . . . ?
C41 C42 C43 C44 178.8(9) . . . . ?
N9 C42 C43 C44 0.0(9) . . . . ?
C42 C43 C44 C45 0.1(9) . . . . ?
C42 N9 C45 C46 178.9(7) . . . . ?
C42 N9 C45 C44 0.1(8) . . . . ?
C43 C44 C45 N9 -0.1(9) . . . . ?
C43 C44 C45 C46 -178.9(8) . . . . ?
N9 C45 C46 C47 0.2(13) . . . . ?
C44 C45 C46 C47 178.8(7) . . . . ?
N9 C45 C46 C1F 179.6(8) . . . . ?
C44 C45 C46 C1F -1.9(11) . . . . ?
C50 N10 C47 C46 -175.7(7) . . . . ?
C50 N10 C47 C48 2.1(9) . . . . ?
C45 C46 C47 N10 -2.4(13) . . . . ?
C1F C46 C47 N10 178.2(8) . . . . ?
C45 C46 C47 C48 -179.9(8) . . . . ?
C1F C46 C47 C48 0.7(11) . . . . ?
N10 C47 C48 C49 -2.0(9) . . . . ?
C46 C47 C48 C49 176.0(7) . . . . ?
C47 C48 C49 C50 1.0(9) . . . . ?
C47 N10 C50 C51 175.9(8) . . . . ?
C47 N10 C50 C49 -1.4(9) . . . . ?
C48 C49 C50 N10 0.2(9) . . . . ?
C48 C49 C50 C51 -177.2(8) . . . . ?
N10 C50 C51 C52 0.5(14) . . . . ?
C49 C50 C51 C52 177.4(8) . . . . ?
N10 C50 C51 C3E -176.6(7) . . . . ?
C49 C50 C51 C3E 0.3(12) . . . . ?
C55 N11 C52 C51 -179.0(8) . . . . ?
C55 N11 C52 C53 0.7(10) . . . . ?
C50 C51 C52 N11 -1.7(14) . . . . ?
C3E C51 C52 N11 175.5(8) . . . . ?
C50 C51 C52 C53 178.7(9) . . . . ?
C3E C51 C52 C53 -4.2(13) . . . . ?
N11 C52 C53 C54 1.0(11) . . . . ?
C51 C52 C53 C54 -179.3(9) . . . . ?
C52 C53 C54 C55 -2.2(11) . . . . ?
C52 N11 C55 C56 179.5(9) . . . . ?
C52 N11 C55 C54 -2.1(10) . . . . ?
C53 C54 C55 C56 -178.8(10) . . . . ?
C53 C54 C55 N11 2.7(11) . . . . ?
N11 C55 C56 C57 -0.8(16) . . . . ?
C54 C55 C56 C57 -178.9(9) . . . . ?
N11 C55 C56 C1M -173.6(10) . . . . ?
C54 C55 C56 C1M 8.2(15) . . . . ?
C60 N12 C57 C56 176.3(9) . . . . ?
C60 N12 C57 C58 -1.5(11) . . . . ?
C55 C56 C57 N12 1.2(16) . . . . ?
C1M C56 C57 N12 174.4(10) . . . . ?
C55 C56 C57 C58 178.6(10) . . . . ?
C1M C56 C57 C58 -8.2(15) . . . . ?
N12 C57 C58 C59 3.1(12) . . . . ?
C56 C57 C58 C59 -174.7(10) . . . . ?
C57 C58 C59 C60 -3.4(12) . . . . ?
C57 N12 C60 C41 178.4(8) . . . . ?
C57 N12 C60 C59 -0.7(11) . . . . ?
C42 C41 C60 N12 0.0(15) . . . . ?
C3I C41 C60 N12 -179.4(8) 2_566 . . . ?
C42 C41 C60 C59 178.9(10) . . . . ?
C3I C41 C60 C59 -0.5(13) 2_566 . . . ?
C58 C59 C60 N12 2.5(11) . . . . ?
C58 C59 C60 C41 -176.5(10) . . . . ?
C4R Ru2 N1A C1A 46.2(6) . . . . ?
C3R Ru2 N1A C1A -71(7) . . . . ?
N1D Ru2 N1A C1A -133.6(6) . . . . ?
Cl4 Ru2 N1A C1A 136.6(5) . . . . ?
Cl3 Ru2 N1A C1A -42.7(5) . . . . ?
C4R Ru2 N1A C5A -135.6(5) . . . . ?
C3R Ru2 N1A C5A 107(7) . . . . ?
N1D Ru2 N1A C5A 44.6(5) . . . . ?
Cl4 Ru2 N1A C5A -45.2(5) . . . . ?
Cl3 Ru2 N1A C5A 135.4(5) . . . . ?
C5A N1A C1A C2A 4.2(11) . . . . ?
Ru2 N1A C1A C2A -177.6(6) . . . . ?
N1A C1A C2A C3A -3.8(12) . . . . ?
C1A C2A C3A C4A 1.3(12) . . . . ?
C2A C3A C4A C5A 0.6(11) . . . . ?
C2A C3A C4A C11 179.5(7) . . . . ?
C12 C11 C4A C3A -120.7(8) . . . . ?
C10 C11 C4A C3A 59.6(9) . . . . ?
C12 C11 C4A C5A 58.1(10) . . . . ?
C10 C11 C4A C5A -121.6(7) . . . . ?
C1A N1A C5A C4A -2.1(10) . . . . ?
Ru2 N1A C5A C4A 179.7(5) . . . . ?
C3A C4A C5A N1A -0.3(10) . . . . ?
C11 C4A C5A N1A -179.1(6) . . . . ?
C2R Ru1 N1B C1B 1(20) . . . . ?
C1R Ru1 N1B C1B -55.5(7) . . . . ?
N1C Ru1 N1B C1B 124.5(6) . . . . ?
Cl2 Ru1 N1B C1B 36.2(6) . . . . ?
Cl1 Ru1 N1B C1B -146.7(6) . . . . ?
C2R Ru1 N1B C5B 180(100) . . . . ?
C1R Ru1 N1B C5B 123.6(6) . . . . ?
N1C Ru1 N1B C5B -56.4(5) . . . . ?
Cl2 Ru1 N1B C5B -144.7(5) . . . . ?
Cl1 Ru1 N1B C5B 32.4(5) . . . . ?
C5B N1B C1B C2B -1.4(11) . . . . ?
Ru1 N1B C1B C2B 177.8(6) . . . . ?
N1B C1B C2B C3B 0.7(12) . . . . ?
C1B C2B C3B C4B -0.5(12) . . . . ?
C2B C3B C4B C5B 1.0(11) . . . . ?
C2B C3B C4B C31 -175.4(7) . . . . ?
C30 C31 C4B C5B -62.7(9) . . . . ?
C32 C31 C4B C5B 121.3(7) . . . . ?
C30 C31 C4B C3B 113.4(8) . . . . ?
C32 C31 C4B C3B -62.6(9) . . . . ?
C1B N1B C5B C4B 2.0(10) . . . . ?
Ru1 N1B C5B C4B -177.2(5) . . . . ?
C3B C4B C5B N1B -1.8(10) . . . . ?
C31 C4B C5B N1B 174.6(6) . . . . ?
C2R Ru1 N1C C5C 131.7(6) . . . . ?
C1R Ru1 N1C C5C -48(20) . . . . ?
N1B Ru1 N1C C5C -47.4(6) . . . . ?
Cl2 Ru1 N1C C5C 42.0(5) . . . . ?
Cl1 Ru1 N1C C5C -137.7(5) . . . . ?
C2R Ru1 N1C C1C -46.5(7) . . . . ?
C1R Ru1 N1C C1C 134(20) . . . . ?
N1B Ru1 N1C C1C 134.5(6) . . . . ?
Cl2 Ru1 N1C C1C -136.2(6) . . . . ?
Cl1 Ru1 N1C C1C 44.2(6) . . . . ?
C5C N1C C1C C2C 3.2(12) . . . . ?
Ru1 N1C C1C C2C -178.6(7) . . . . ?
N1C C1C C2C C3C -3.4(15) . . . . ?
C1C C2C C3C C4C 2.5(14) . . . . ?
C2C C3C C4C C5C -1.4(12) . . . . ?
C2C C3C C4C C6 -179.9(8) . . . . ?
C7 C6 C4C C5C 120.8(7) . . . . ?
C5 C6 C4C C5C -61.6(10) . . . . ?
C7 C6 C4C C3C -60.8(10) . . . . ?
C5 C6 C4C C3C 116.8(8) . . . . ?
C1C N1C C5C C4C -2.1(11) . . . . ?
Ru1 N1C C5C C4C 179.7(5) . . . . ?
C3C C4C C5C N1C 1.3(11) . . . . ?
C6 C4C C5C N1C 179.8(7) . . . . ?
C4R Ru2 N1D C1D -135(16) . . . . ?
C3R Ru2 N1D C1D 58.5(7) . . . . ?
N1A Ru2 N1D C1D -124.1(6) . . . . ?
Cl4 Ru2 N1D C1D -36.1(6) . . . . ?
Cl3 Ru2 N1D C1D 147.1(6) . . . . ?
C4R Ru2 N1D C5D 46(16) . . . . ?
C3R Ru2 N1D C5D -120.7(6) . . . . ?
N1A Ru2 N1D C5D 56.6(5) . . . . ?
Cl4 Ru2 N1D C5D 144.6(5) . . . . ?
Cl3 Ru2 N1D C5D -32.2(5) . . . . ?
C5D N1D C1D C2D 1.5(12) . . . . ?
Ru2 N1D C1D C2D -177.8(7) . . . . ?
N1D C1D C2D C3D 0.4(14) . . . . ?
C1D C2D C3D C4D -0.2(13) . . . . ?
C2D C3D C4D C5D -1.9(12) . . . . ?
C2D C3D C4D C36 176.7(8) . . . . ?
C37 C36 C4D C3D -119.9(8) . . . . ?
C35 C36 C4D C3D 59.3(10) . . . . ?
C37 C36 C4D C5D 58.5(9) . . . . ?
C35 C36 C4D C5D -122.3(7) . . . . ?
C1D N1D C5D C4D -3.8(11) . . . . ?
Ru2 N1D C5D C4D 175.6(5) . . . . ?
C3D C4D C5D N1D 4.0(11) . . . . ?
C36 C4D C5D N1D -174.5(6) . . . . ?
N4 Zn1 N1E C1E 171.7(6) . . . . ?
N3 Zn1 N1E C1E 79.0(6) . . . . ?
N1 Zn1 N1E C1E -99.6(6) . . . . ?
N2 Zn1 N1E C1E -10.9(6) . . . . ?
N4 Zn1 N1E C5E -19.0(5) . . . . ?
N3 Zn1 N1E C5E -111.6(5) . . . . ?
N1 Zn1 N1E C5E 69.8(5) . . . . ?
N2 Zn1 N1E C5E 158.4(5) . . . . ?
C5E N1E C1E C2E -1.7(12) . . . . ?
Zn1 N1E C1E C2E 168.0(6) . . . . ?
N1E C1E C2E C3E 0.8(13) . . . . ?
C1E C2E C3E C4E -0.1(12) . . . . ?
C1E C2E C3E C51 -177.5(8) . . . . ?
C50 C51 C3E C2E -66.8(11) . . . . ?
C52 C51 C3E C2E 115.8(9) . . . . ?
C50 C51 C3E C4E 115.9(9) . . . . ?
C52 C51 C3E C4E -61.5(10) . . . . ?
C2E C3E C4E C5E 0.4(11) . . . . ?
C51 C3E C4E C5E 177.8(7) . . . . ?
C1E N1E C5E C4E 2.0(11) . . . . ?
Zn1 N1E C5E C4E -167.9(6) . . . . ?
C3E C4E C5E N1E -1.4(11) . . . . ?
C45 C46 C1F C2F 84.1(11) . . . . ?
C47 C46 C1F C2F -96.4(11) . . . . ?
C45 C46 C1F C6F -95.6(11) . . . . ?
C47 C46 C1F C6F 83.9(11) . . . . ?
C6F C1F C2F C3F -2.2(19) . . . . ?
C46 C1F C2F C3F 178.1(12) . . . . ?
C1F C2F C3F C4F 2(2) . . . . ?
C2F C3F C4F C5F -2(2) . . . . ?
C3F C4F C5F C6F 2(3) . . . . ?
C2F C1F C6F C5F 2.2(19) . . . . ?
C46 C1F C6F C5F -178.1(12) . . . . ?
C4F C5F C6F C1F -2(2) . . . . ?
C17 C16 C1G C2G -61.9(11) . . . . ?
C15 C16 C1G C2G 116.2(9) . . . . ?
C17 C16 C1G C6G 119.7(9) . . . . ?
C15 C16 C1G C6G -62.2(11) . . . . ?
C6G C1G C2G C3G -2.4(14) . . . . ?
C16 C1G C2G C3G 179.2(8) . . . . ?
C1G C2G C3G C4G 1.3(15) . . . . ?
C2G C3G C4G C5G 2(2) . . . . ?
C3G C4G C5G C6G -4(2) . . . . ?
C2G C1G C6G C5G 0.5(14) . . . . ?
C16 C1G C6G C5G 178.9(9) . . . . ?
C4G C5G C6G C1G 3(2) . . . . ?
C20 C1 C1H C2H -117.0(8) . . . . ?
C2 C1 C1H C2H 61.5(10) . . . . ?
C20 C1 C1H C6H 63.4(10) . . . . ?
C2 C1 C1H C6H -118.1(9) . . . . ?
C6H C1H C2H C3H -1.2(11) . . . . ?
C1 C1H C2H C3H 179.2(7) . . . . ?
C1H C2H C3H C4H -1.1(12) . . . . ?
C2H C3H C4H C5H 1.9(15) . . . . ?
C3H C4H C5H C6H -0.3(16) . . . . ?
C4H C5H C6H C1H -2.2(15) . . . . ?
C2H C1H C6H C5H 2.9(13) . . . . ?
C1 C1H C6H C5H -177.5(8) . . . . ?
N5 Zn2 N1I C5I -176.8(7) . . . . ?
N6 Zn2 N1I C5I 93.9(8) . . . . ?
N8 Zn2 N1I C5I -84.7(8) . . . . ?
N7 Zn2 N1I C5I 5.3(8) . . . . ?
N5 Zn2 N1I C1I 11.0(8) . . . . ?
N6 Zn2 N1I C1I -78.4(8) . . . . ?
N8 Zn2 N1I C1I 103.1(8) . . . . ?
N7 Zn2 N1I C1I -166.9(8) . . . . ?
C5I N1I C1I C2I -2.4(16) . . . . ?
Zn2 N1I C1I C2I 170.3(9) . . . . ?
N1I C1I C2I C3I 1.6(19) . . . . ?
C1I C2I C3I C4I 0.4(17) . . . . ?
C1I C2I C3I C41 -178.5(10) . . . 2_566 ?
C2I C3I C4I C5I -1.5(17) . . . . ?
C41 C3I C4I C5I 177.4(10) 2_566 . . . ?
C1I N1I C5I C4I 1.3(16) . . . . ?
Zn2 N1I C5I C4I -171.5(9) . . . . ?
C3I C4I C5I N1I 0.8(19) . . . . ?
C25 C26 C1J C6J 88.7(10) . . . . ?
C27 C26 C1J C6J -93.1(10) . . . . ?
C25 C26 C1J C2J -94.4(10) . . . . ?
C27 C26 C1J C2J 83.9(10) . . . . ?
C6J C1J C2J C3J -2.1(17) . . . . ?
C26 C1J C2J C3J -178.9(11) . . . . ?
C1J C2J C3J C4J -2(3) . . . . ?
C2J C3J C4J C5J 3(3) . . . . ?
C3J C4J C5J C6J 0(3) . . . . ?
C2J C1J C6J C5J 4.8(15) . . . . ?
C26 C1J C6J C5J -178.3(9) . . . . ?
C4J C5J C6J C1J -4.1(18) . . . . ?
C22 C21 C1L C2L 57.5(10) . . . . ?
C40 C21 C1L C2L -120.9(8) . . . . ?
C22 C21 C1L C6L -120.2(8) . . . . ?
C40 C21 C1L C6L 61.4(10) . . . . ?
C6L C1L C2L C3L 2.2(12) . . . . ?
C21 C1L C2L C3L -175.6(8) . . . . ?
C1L C2L C3L C4L -4.9(15) . . . . ?
C2L C3L C4L C5L 4.9(16) . . . . ?
C3L C4L C5L C6L -2.2(14) . . . . ?
C2L C1L C6L C5L 0.3(11) . . . . ?
C21 C1L C6L C5L 178.1(7) . . . . ?
C4L C5L C6L C1L -0.4(12) . . . . ?
C55 C56 C1M C2M -76.8(13) . . . . ?
C57 C56 C1M C2M 109.6(11) . . . . ?
C55 C56 C1M C6M 97.7(14) . . . . ?
C57 C56 C1M C6M -75.9(14) . . . . ?
C6M C1M C2M C3M 5(2) . . . . ?
C56 C1M C2M C3M 178.9(10) . . . . ?
C1M C2M C3M C4M -2(2) . . . . ?
C2M C3M C4M C5M -4(3) . . . . ?
C3M C4M C5M C6M 7(3) . . . . ?
C2M C1M C6M C5M -1(2) . . . . ?
C56 C1M C6M C5M -175.4(14) . . . . ?
C4M C5M C6M C1M -4(3) . . . . ?
